data_4513052
loop_
_publ_author_name
'Ghiassi, Kamran B.'
'Wescott, Joseph'
'Chen, Susanne Y.'
'Balch, Alan L.'
'Olmstead, Marilyn M.'

_publ_section_title
;
 Waves of Halogen--Halogen Bond Formation in the Cocrystallization of
 Hexabromobenzene and 1,2,4,5-Tetrabromobenzene with C70
;
_journal_issue 5
_journal_name_full 'Crystal Growth &amp; Design'
_journal_page_first 2480
_journal_paper_doi 10.1021/acs.cgd.5b00256
_journal_volume 15
_journal_year 2015
_chemical_formula_moiety 'C70, C6 Br6, C6 H6'
_chemical_formula_sum 'C82 H6 Br6'
_chemical_formula_weight 1470.33
_chemical_name_common 'C70 . C6Br6 . C6H6'
_space_group_crystal_system triclinic
_space_group_IT_number 2
_space_group_name_Hall '-P 1'
_space_group_name_H-M_alt 'P -1'
_symmetry_space_group_name_Hall '-P 1'
_symmetry_space_group_name_H-M 'P -1'
_atom_sites_solution_hydrogens geom
_atom_sites_solution_primary direct
_atom_sites_solution_secondary difmap
_audit_creation_method SHELXL-2014/7
_cell_angle_alpha 92.7676(15)
_cell_angle_beta 91.2288(15)
_cell_angle_gamma 93.6104(15)
_cell_formula_units_Z 4
_cell_length_a 10.1941(11)
_cell_length_b 13.0528(13)
_cell_length_c 34.839(4)
_cell_measurement_reflns_used 9896
_cell_measurement_temperature 100(2)
_cell_measurement_theta_max 33.63
_cell_measurement_theta_min 2.86
_cell_volume 4619.7(9)
_computing_cell_refinement 'SAINT (Bruker, 2014)'
_computing_data_collection 'Apex2 (Bruker, 2014)'
_computing_data_reduction 'SAINT (Bruker, 2014)'
_computing_publication_material 'SHELXL-2014 (Sheldrick, 2014)'
_computing_structure_refinement 'SHELXL-2014/7 (Sheldrick, 2014)'
_computing_structure_solution 'SHELXS (Sheldrick, 2008)'
_diffrn_ambient_temperature 100(2)
_diffrn_detector_area_resol_mean 8.3
_diffrn_measured_fraction_theta_full 0.995
_diffrn_measured_fraction_theta_max 0.982
_diffrn_measurement_device_type 'Bruker ApexII'
_diffrn_measurement_method \w
_diffrn_radiation_type synchroton
_diffrn_radiation_wavelength 0.7749
_diffrn_reflns_av_R_equivalents 0.0687
_diffrn_reflns_av_unetI/netI 0.1119
_diffrn_reflns_laue_measured_fraction_full 0.995
_diffrn_reflns_laue_measured_fraction_max 0.982
_diffrn_reflns_limit_h_max 14
_diffrn_reflns_limit_h_min -14
_diffrn_reflns_limit_k_max 18
_diffrn_reflns_limit_k_min -18
_diffrn_reflns_limit_l_max 49
_diffrn_reflns_limit_l_min -49
_diffrn_reflns_number 68817
_diffrn_reflns_point_group_measured_fraction_full 0.995
_diffrn_reflns_point_group_measured_fraction_max 0.982
_diffrn_reflns_theta_full 27.706
_diffrn_reflns_theta_max 33.638
_diffrn_reflns_theta_min 2.553
_diffrn_source 'ALS, Beamline 11.3.1'
_exptl_absorpt_coefficient_mu 6.503
_exptl_absorpt_correction_T_max 0.436
_exptl_absorpt_correction_T_min 0.355
_exptl_absorpt_correction_type multi-scan
_exptl_crystal_colour black
_exptl_crystal_density_diffrn 2.114
_exptl_crystal_description block
_exptl_crystal_F_000 2832
_exptl_crystal_size_max 0.050
_exptl_crystal_size_mid 0.050
_exptl_crystal_size_min 0.050
_refine_diff_density_max 1.661
_refine_diff_density_min -0.995
_refine_diff_density_rms 0.199
_refine_ls_extinction_method none
_refine_ls_goodness_of_fit_ref 1.018
_refine_ls_hydrogen_treatment constr
_refine_ls_matrix_type full
_refine_ls_number_parameters 1615
_refine_ls_number_reflns 27807
_refine_ls_number_restraints 0
_refine_ls_restrained_S_all 1.018
_refine_ls_R_factor_all 0.0776
_refine_ls_R_factor_gt 0.0591
_refine_ls_shift/su_max 0.003
_refine_ls_shift/su_mean 0.000
_refine_ls_structure_factor_coef Fsqd
_refine_ls_weighting_details 'w=1/[\s^2^(Fo^2^)+(0.0753P)^2^] where P=(Fo^2^+2Fc^2^)/3'
_refine_ls_weighting_scheme calc
_refine_ls_wR_factor_gt 0.1648
_refine_ls_wR_factor_ref 0.1779
_reflns_Friedel_coverage 0.000
_reflns_number_gt 20580
_reflns_number_total 27807
_reflns_threshold_expression 'I > 2\s(I)'
_cod_data_source_file cg5b00256_si_002.cif
_cod_data_source_block kbg53
_cod_original_cell_volume 4619.8(8)
_cod_database_code 4513052
_shelx_shelxl_version_number 2014/7
_shelx_space_group_comment
;
The symmetry employed for this shelxl refinement is uniquely defined
by the following loop, which should always be used as a source of
symmetry information in preference to the above space-group names.
They are only intended as comments.
;
_shelx_estimated_absorpt_t_min 0.737
_shelx_estimated_absorpt_t_max 0.737

loop_
_space_group_symop_operation_xyz
'x, y, z'
'-x, -y, -z'

loop_
_atom_site_label
_atom_site_type_symbol
_atom_site_fract_x
_atom_site_fract_y
_atom_site_fract_z
_atom_site_U_iso_or_equiv
_atom_site_adp_type
_atom_site_occupancy
_atom_site_site_symmetry_order
_atom_site_calc_flag
_atom_site_refinement_flags_posn
_atom_site_refinement_flags_adp
_atom_site_refinement_flags_occupancy
_atom_site_disorder_assembly
_atom_site_disorder_group
C1 C -0.0645(4) 0.5318(3) 0.35479(13) 0.0254(9) Uani 1 1 d . . . . .
C2 C -0.0578(4) 0.6171(3) 0.33163(12) 0.0221(8) Uani 1 1 d . . . . .
C3 C 0.0148(4) 0.6061(3) 0.29732(12) 0.0250(9) Uani 1 1 d . . . . .
C4 C 0.0977(4) 0.5237(3) 0.29105(12) 0.0259(9) Uani 1 1 d . . . . .
C5 C 0.1091(4) 0.4479(3) 0.31793(12) 0.0259(9) Uani 1 1 d . . . . .
C6 C 0.0179(4) 0.4477(3) 0.34810(13) 0.0244(9) Uani 1 1 d . . . . .
C7 C 0.0477(4) 0.4057(3) 0.38426(14) 0.0291(10) Uani 1 1 d . . . . .
C8 C -0.0188(4) 0.4632(3) 0.41413(14) 0.0307(10) Uani 1 1 d . . . . .
C9 C -0.0862(4) 0.5416(4) 0.39535(14) 0.0292(10) Uani 1 1 d . . . . .
C10 C -0.0918(4) 0.6388(4) 0.41269(13) 0.0300(10) Uani 1 1 d . . . . .
C11 C -0.0744(4) 0.7289(4) 0.38982(13) 0.0262(9) Uani 1 1 d . . . . .
C12 C -0.0635(4) 0.7194(3) 0.34953(12) 0.0223(8) Uani 1 1 d . . . . .
C13 C 0.0037(4) 0.8026(3) 0.33242(13) 0.0265(9) Uani 1 1 d . . . . .
C14 C 0.0686(4) 0.7901(4) 0.29650(13) 0.0305(10) Uani 1 1 d . . . . .
C15 C 0.0733(4) 0.6946(4) 0.27911(12) 0.0302(10) Uani 1 1 d . . . . .
C16 C 0.1948(5) 0.6644(4) 0.26095(11) 0.0314(10) Uani 1 1 d . . . . .
C17 C 0.2078(5) 0.5587(4) 0.26861(12) 0.0317(10) Uani 1 1 d . . . . .
C18 C 0.3315(5) 0.5242(4) 0.27606(12) 0.0325(10) Uani 1 1 d . . . . .
C19 C 0.3483(4) 0.4533(3) 0.30591(13) 0.0302(10) Uani 1 1 d . . . . .
C20 C 0.2414(4) 0.4118(3) 0.32579(14) 0.0292(10) Uani 1 1 d . . . . .
C21 C 0.2693(4) 0.3787(3) 0.36283(14) 0.0289(10) Uani 1 1 d . . . . .
C22 C 0.1712(5) 0.3719(3) 0.39172(15) 0.0330(10) Uani 1 1 d . . . . .
C23 C 0.2346(5) 0.3948(3) 0.42928(15) 0.0346(11) Uani 1 1 d . . . . .
C24 C 0.1718(5) 0.4494(4) 0.45711(15) 0.0372(12) Uani 1 1 d . . . . .
C25 C 0.0426(5) 0.4862(4) 0.44965(14) 0.0357(11) Uani 1 1 d . . . . .
C26 C 0.0350(5) 0.5868(4) 0.46777(13) 0.0371(12) Uani 1 1 d . . . . .
C27 C -0.0291(5) 0.6627(4) 0.45014(13) 0.0329(10) Uani 1 1 d . . . . .
C28 C 0.0270(4) 0.7651(4) 0.44979(13) 0.0319(10) Uani 1 1 d . . . . .
C29 C -0.0013(4) 0.8070(3) 0.41275(13) 0.0275(9) Uani 1 1 d . . . . .
C30 C 0.0846(4) 0.8781(3) 0.39611(14) 0.0296(10) Uani 1 1 d . . . . .
C31 C 0.0772(4) 0.8825(3) 0.35574(14) 0.0286(9) Uani 1 1 d . . . . .
C32 C 0.1881(4) 0.9181(3) 0.33345(14) 0.0312(10) Uani 1 1 d . . . . .
C33 C 0.1842(5) 0.8636(4) 0.29718(14) 0.0321(11) Uani 1 1 d . . . . .
C34 C 0.2967(5) 0.8354(4) 0.27987(13) 0.0337(11) Uani 1 1 d . . . . .
C35 C 0.3023(5) 0.7332(4) 0.26124(12) 0.0358(11) Uani 1 1 d . . . . .
C36 C 0.4314(5) 0.6986(4) 0.26922(12) 0.0343(11) Uani 1 1 d . . . . .
C37 C 0.4463(5) 0.5960(4) 0.27664(12) 0.0312(10) Uani 1 1 d . . . . .
C38 C 0.5321(4) 0.5675(4) 0.30681(12) 0.0282(9) Uani 1 1 d . . . . .
C39 C 0.4735(4) 0.4810(3) 0.32472(13) 0.0252(9) Uani 1 1 d . . . . .
C40 C 0.4919(4) 0.4656(3) 0.36448(13) 0.0260(9) Uani 1 1 d . . . . .
C41 C 0.3935(4) 0.4055(3) 0.38230(14) 0.0295(10) Uani 1 1 d . . . . .
C42 C 0.3717(4) 0.4165(3) 0.42300(14) 0.0291(9) Uani 1 1 d . . . . .
C43 C 0.4425(4) 0.4917(4) 0.44546(13) 0.0298(10) Uani 1 1 d . . . . .
C44 C 0.3784(5) 0.5489(4) 0.47504(13) 0.0348(11) Uani 1 1 d . . . . .
C45 C 0.2443(5) 0.5299(4) 0.48094(13) 0.0391(12) Uani 1 1 d . . . . .
C46 C 0.1612(5) 0.6139(4) 0.48747(12) 0.0368(12) Uani 1 1 d . . . . .
C47 C 0.2152(5) 0.7155(4) 0.48783(12) 0.0381(12) Uani 1 1 d . . . . .
C48 C 0.1471(5) 0.7915(4) 0.46830(13) 0.0350(11) Uani 1 1 d . . . . .
C49 C 0.2418(4) 0.8589(3) 0.45042(13) 0.0298(10) Uani 1 1 d . . . . .
C50 C 0.2130(4) 0.9058(3) 0.41555(14) 0.0306(10) Uani 1 1 d . . . . .
C51 C 0.3208(4) 0.9340(3) 0.39336(15) 0.0307(10) Uani 1 1 d . . . . .
C52 C 0.3078(4) 0.9442(3) 0.35201(15) 0.0313(10) Uani 1 1 d . . . . .
C53 C 0.4275(4) 0.9153(3) 0.33435(14) 0.0294(10) Uani 1 1 d . . . . .
C54 C 0.4245(5) 0.8618(4) 0.29911(14) 0.0338(11) Uani 1 1 d . . . . .
C55 C 0.5056(5) 0.7778(4) 0.29245(13) 0.0356(11) Uani 1 1 d . . . . .
C56 C 0.5898(4) 0.7513(4) 0.32169(13) 0.0293(9) Uani 1 1 d . . . . .
C57 C 0.6027(4) 0.6448(3) 0.32898(13) 0.0277(9) Uani 1 1 d . . . . .
C58 C 0.6153(3) 0.6337(3) 0.36992(12) 0.0232(8) Uani 1 1 d . . . . .
C59 C 0.5673(4) 0.5457(3) 0.38831(13) 0.0247(9) Uani 1 1 d . . . . .
C60 C 0.5382(4) 0.5591(3) 0.42774(13) 0.0243(8) Uani 1 1 d . . . . .
C61 C 0.5322(4) 0.6598(3) 0.44577(12) 0.0250(9) Uani 1 1 d . . . . .
C62 C 0.4349(5) 0.6546(4) 0.47465(12) 0.0318(10) Uani 1 1 d . . . . .
C63 C 0.3545(5) 0.7355(4) 0.48076(12) 0.0354(11) Uani 1 1 d . . . . .
C64 C 0.3712(5) 0.8240(3) 0.45833(13) 0.0300(10) Uani 1 1 d . . . . .
C65 C 0.4733(4) 0.8352(3) 0.43141(13) 0.0270(9) Uani 1 1 d . . . . .
C66 C 0.4493(4) 0.8991(3) 0.40139(14) 0.0264(9) Uani 1 1 d . . . . .
C67 C 0.5134(4) 0.8874(3) 0.36500(13) 0.0267(9) Uani 1 1 d . . . . .
C68 C 0.5938(4) 0.8058(3) 0.35855(13) 0.0273(9) Uani 1 1 d . . . . .
C69 C 0.6097(3) 0.7343(3) 0.38799(12) 0.0229(8) Uani 1 1 d . . . . .
C70 C 0.5579(4) 0.7484(3) 0.42457(13) 0.0245(8) Uani 1 1 d . . . . .
C71 C 0.7591(4) 0.0765(3) 0.13202(12) 0.0215(8) Uani 1 1 d . . . . .
C72 C 0.6848(4) 0.0904(3) 0.09810(12) 0.0218(8) Uani 1 1 d . . . . .
C73 C 0.7568(4) 0.1156(3) 0.06547(12) 0.0231(8) Uani 1 1 d . . . . .
C74 C 0.8937(4) 0.1476(3) 0.06860(12) 0.0223(8) Uani 1 1 d . . . . .
C75 C 0.9623(4) 0.1524(3) 0.10446(12) 0.0202(8) Uani 1 1 d . . . . .
C76 C 0.8952(4) 0.1074(3) 0.13506(12) 0.0218(8) Uani 1 1 d . . . . .
C77 C 0.9269(4) 0.1415(3) 0.17468(12) 0.0236(8) Uani 1 1 d . . . . .
C78 C 0.8068(4) 0.1295(3) 0.19641(12) 0.0227(8) Uani 1 1 d . . . . .
C79 C 0.7036(4) 0.0909(3) 0.16969(12) 0.0215(8) Uani 1 1 d . . . . .
C80 C 0.5784(4) 0.1246(3) 0.17299(12) 0.0208(8) Uani 1 1 d . . . . .
C81 C 0.5039(4) 0.1463(3) 0.13902(11) 0.0199(7) Uani 1 1 d . . . . .
C82 C 0.5526(4) 0.1270(3) 0.10155(12) 0.0199(8) Uani 1 1 d . . . . .
C83 C 0.5028(4) 0.1863(3) 0.07201(11) 0.0204(8) Uani 1 1 d . . . . .
C84 C 0.5756(4) 0.2046(3) 0.03810(11) 0.0221(8) Uani 1 1 d . . . . .
C85 C 0.7008(4) 0.1699(3) 0.03428(11) 0.0229(8) Uani 1 1 d . . . . .
C86 C 0.8035(4) 0.2347(3) 0.01817(11) 0.0215(8) Uani 1 1 d . . . . .
C87 C 0.9226(4) 0.2208(3) 0.03950(11) 0.0214(8) Uani 1 1 d . . . . .
C88 C 1.0127(4) 0.3023(3) 0.04789(11) 0.0197(7) Uani 1 1 d . . . . .
C89 C 1.0772(4) 0.3150(3) 0.08542(11) 0.0194(7) Uani 1 1 d . . . . .
C90 C 1.0579(4) 0.2402(3) 0.11322(12) 0.0202(8) Uani 1 1 d . . . . .
C91 C 1.0798(4) 0.2757(3) 0.15181(12) 0.0209(8) Uani 1 1 d . . . . .
C92 C 1.0157(4) 0.2235(3) 0.18312(12) 0.0238(8) Uani 1 1 d . . . . .
C93 C 0.9899(4) 0.2978(3) 0.21336(11) 0.0240(8) Uani 1 1 d . . . . .
C94 C 0.8754(4) 0.2872(3) 0.23407(11) 0.0254(9) Uani 1 1 d . . . . .
C95 C 0.7818(4) 0.2020(3) 0.22575(11) 0.0223(8) Uani 1 1 d . . . . .
C96 C 0.6511(4) 0.2378(3) 0.22926(11) 0.0227(8) Uani 1 1 d . . . . .
C97 C 0.5516(4) 0.1999(3) 0.20346(11) 0.0203(8) Uani 1 1 d . . . . .
C98 C 0.4613(4) 0.2685(3) 0.18728(11) 0.0192(7) Uani 1 1 d . . . . .
C99 C 0.4313(4) 0.2349(3) 0.14769(11) 0.0190(7) Uani 1 1 d . . . . .
C100 C 0.4060(3) 0.3051(3) 0.11950(11) 0.0183(7) Uani 1 1 d . . . . .
C101 C 0.4304(4) 0.2749(3) 0.08095(11) 0.0201(8) Uani 1 1 d . . . . .
C102 C 0.4588(4) 0.3476(3) 0.05206(11) 0.0192(7) Uani 1 1 d . . . . .
C103 C 0.5472(4) 0.3054(3) 0.02504(11) 0.0237(8) Uani 1 1 d . . . . .
C104 C 0.6461(4) 0.3669(3) 0.00953(10) 0.0210(8) Uani 1 1 d . . . . .
C105 C 0.7770(4) 0.3314(3) 0.00592(10) 0.0202(8) Uani 1 1 d . . . . .
C106 C 0.8712(4) 0.4169(3) 0.01474(10) 0.0181(7) Uani 1 1 d . . . . .
C107 C 0.9866(4) 0.4032(3) 0.03519(11) 0.0201(8) Uani 1 1 d . . . . .
C108 C 1.0333(3) 0.4766(3) 0.06547(11) 0.0178(7) Uani 1 1 d . . . . .
C109 C 1.0908(3) 0.4230(3) 0.09631(11) 0.0184(7) Uani 1 1 d . . . . .
C110 C 1.0834(3) 0.4570(3) 0.13505(11) 0.0180(7) Uani 1 1 d . . . . .
C111 C 1.0923(3) 0.3831(3) 0.16285(12) 0.0205(8) Uani 1 1 d . . . . .
C112 C 1.0356(4) 0.3973(3) 0.20032(11) 0.0230(8) Uani 1 1 d . . . . .
C113 C 0.9661(4) 0.4822(3) 0.20889(11) 0.0227(8) Uani 1 1 d . . . . .
C114 C 0.8480(4) 0.4723(3) 0.23086(11) 0.0241(8) Uani 1 1 d . . . . .
C115 C 0.8026(4) 0.3776(3) 0.24327(11) 0.0243(8) Uani 1 1 d . . . . .
C116 C 0.6641(4) 0.3455(3) 0.24010(11) 0.0226(8) Uani 1 1 d . . . . .
C117 C 0.5757(4) 0.4120(3) 0.22430(11) 0.0232(8) Uani 1 1 d . . . . .
C118 C 0.4730(4) 0.3712(3) 0.19765(11) 0.0203(8) Uani 1 1 d . . . . .
C119 C 0.4568(4) 0.4470(3) 0.16901(11) 0.0191(7) Uani 1 1 d . . . . .
C120 C 0.4188(3) 0.4155(3) 0.13067(11) 0.0186(7) Uani 1 1 d . . . . .
C121 C 0.4553(4) 0.4852(3) 0.10236(11) 0.0190(7) Uani 1 1 d . . . . .
C122 C 0.4708(4) 0.4517(3) 0.06281(11) 0.0198(8) Uani 1 1 d . . . . .
C123 C 0.5740(4) 0.5168(3) 0.04653(11) 0.0200(8) Uani 1 1 d . . . . .
C124 C 0.6596(4) 0.4758(3) 0.02044(11) 0.0202(8) Uani 1 1 d . . . . .
C125 C 0.7980(4) 0.5070(3) 0.02378(10) 0.0190(7) Uani 1 1 d . . . . .
C126 C 0.8448(4) 0.5777(3) 0.05266(11) 0.0176(7) Uani 1 1 d . . . . .
C127 C 0.9640(4) 0.5618(3) 0.07391(11) 0.0171(7) Uani 1 1 d . . . . .
C128 C 0.9485(4) 0.5967(3) 0.11383(11) 0.0175(7) Uani 1 1 d . . . . .
C129 C 1.0100(3) 0.5489(3) 0.14416(11) 0.0165(7) Uani 1 1 d . . . . .
C130 C 0.9492(4) 0.5567(3) 0.17983(11) 0.0205(8) Uani 1 1 d . . . . .
C131 C 0.8205(4) 0.5917(3) 0.18360(11) 0.0231(8) Uani 1 1 d . . . . .
C132 C 0.7570(4) 0.5400(3) 0.21452(11) 0.0227(8) Uani 1 1 d . . . . .
C133 C 0.6241(4) 0.5094(3) 0.21162(11) 0.0208(8) Uani 1 1 d . . . . .
C134 C 0.5486(4) 0.5308(3) 0.17744(11) 0.0206(8) Uani 1 1 d . . . . .
C135 C 0.6067(4) 0.5880(3) 0.14812(11) 0.0197(7) Uani 1 1 d . . . . .
C136 C 0.5483(4) 0.5706(3) 0.11099(12) 0.0201(8) Uani 1 1 d . . . . .
C137 C 0.6217(4) 0.5898(3) 0.07664(12) 0.0204(8) Uani 1 1 d . . . . .
C138 C 0.7542(4) 0.6198(3) 0.07964(11) 0.0179(7) Uani 1 1 d . . . . .
C139 C 0.8184(4) 0.6321(3) 0.11704(11) 0.0181(7) Uani 1 1 d . . . . .
C140 C 0.7471(4) 0.6202(3) 0.15114(11) 0.0183(7) Uani 1 1 d . . . . .
C141 C 1.0145(4) 1.0763(3) 0.28026(10) 0.0137(6) Uani 1 1 d . . . . .
C142 C 0.9074(4) 1.0043(3) 0.27417(10) 0.0143(6) Uani 1 1 d . . . . .
C143 C 0.9080(3) 0.9334(3) 0.24308(10) 0.0143(6) Uani 1 1 d . . . . .
C144 C 1.0116(3) 0.9342(3) 0.21803(10) 0.0136(6) Uani 1 1 d . . . . .
C145 C 1.1177(3) 1.0064(3) 0.22380(10) 0.0134(6) Uani 1 1 d . . . . .
C146 C 1.1191(3) 1.0781(3) 0.25525(10) 0.0155(7) Uani 1 1 d . . . . .
C147 C 1.0110(4) 1.0636(3) 0.46911(10) 0.0153(7) Uani 1 1 d . . . . .
C148 C 0.8962(4) 1.0029(3) 0.47346(10) 0.0152(7) Uani 1 1 d . . . . .
C149 C 0.8848(3) 0.9389(3) 0.50426(10) 0.0138(6) Uani 1 1 d . . . . .
C150 C 0.1029(3) -0.0008(3) 0.02695(10) 0.0145(7) Uani 1 1 d . . . . .
C151 C -0.0103(3) -0.0644(3) 0.03074(10) 0.0134(6) Uani 1 1 d . . . . .
C152 C -0.1134(3) -0.0641(3) 0.00372(10) 0.0143(6) Uani 1 1 d . . . . .
C153 C 0.6818(7) 0.2735(5) 0.4054(2) 0.028(2) Uani 0.5 1 d G . P A 1
H153 H 0.7434 0.3052 0.4239 0.034 Uiso 0.5 1 calc R U P A 1
C154 C 0.5676(8) 0.2220(7) 0.41743(17) 0.020(2) Uani 0.5 1 d G . P A 1
H154 H 0.5511 0.2184 0.4441 0.024 Uiso 0.5 1 calc R U P A 1
C155 C 0.4775(7) 0.1756(9) 0.3904(3) 0.022(3) Uani 0.5 1 d G . P A 1
H155 H 0.3994 0.1404 0.3986 0.026 Uiso 0.5 1 calc R U P A 1
C156 C 0.5017(9) 0.1808(8) 0.3514(2) 0.022(3) Uani 0.5 1 d G . P A 1
H156 H 0.4401 0.1491 0.3330 0.026 Uiso 0.5 1 calc R U P A 1
C157 C 0.6159(11) 0.2323(6) 0.33944(17) 0.026(2) Uani 0.5 1 d G . P A 1
H157 H 0.6324 0.2359 0.3128 0.031 Uiso 0.5 1 calc R U P A 1
C158 C 0.7060(7) 0.2787(5) 0.3664(3) 0.030(3) Uani 0.5 1 d G . P A 1
H158 H 0.7840 0.3139 0.3582 0.036 Uiso 0.5 1 calc R U P A 1
C159 C 0.7084(6) 0.2751(6) 0.3847(3) 0.032(3) Uani 0.5 1 d G . P B 2
H159 H 0.7889 0.3084 0.3942 0.038 Uiso 0.5 1 calc R U P B 2
C160 C 0.6180(10) 0.2342(8) 0.41000(19) 0.033(3) Uani 0.5 1 d G . P B 2
H160 H 0.6366 0.2396 0.4369 0.040 Uiso 0.5 1 calc R U P B 2
C161 C 0.5002(10) 0.1855(10) 0.3960(3) 0.023(3) Uani 0.5 1 d G . P B 2
H161 H 0.4384 0.1576 0.4133 0.028 Uiso 0.5 1 calc R U P B 2
C162 C 0.4729(7) 0.1777(10) 0.3567(3) 0.026(3) Uani 0.5 1 d G . P B 2
H162 H 0.3924 0.1444 0.3471 0.031 Uiso 0.5 1 calc R U P B 2
C163 C 0.5634(8) 0.2185(8) 0.33134(19) 0.024(2) Uani 0.5 1 d G . P B 2
H163 H 0.5447 0.2132 0.3045 0.029 Uiso 0.5 1 calc R U P B 2
C164 C 0.6811(6) 0.2672(6) 0.3453(3) 0.032(2) Uani 0.5 1 d G . P B 2
H164 H 0.7430 0.2952 0.3280 0.039 Uiso 0.5 1 calc R U P B 2
C165 C 0.4431(5) 0.7925(4) 0.16620(14) 0.0335(11) Uani 1 1 d . . . . .
H165 H 0.4567 0.7975 0.1933 0.040 Uiso 1 1 calc R U . . .
C166 C 0.3329(5) 0.7386(4) 0.15041(18) 0.0448(14) Uani 1 1 d . . . . .
H166 H 0.2718 0.7050 0.1666 0.054 Uiso 1 1 calc R U . . .
C167 C 0.3110(5) 0.7332(4) 0.1112(2) 0.0513(16) Uani 1 1 d . . . . .
H167 H 0.2341 0.6970 0.1004 0.062 Uiso 1 1 calc R U . . .
C168 C 0.4012(6) 0.7806(4) 0.08742(15) 0.0433(14) Uani 1 1 d . . . . .
H168 H 0.3859 0.7770 0.0604 0.052 Uiso 1 1 calc R U . . .
C169 C 0.5135(5) 0.8332(3) 0.10317(12) 0.0316(10) Uani 1 1 d . . . . .
H169 H 0.5761 0.8650 0.0870 0.038 Uiso 1 1 calc R U . . .
C170 C 0.5339(5) 0.8391(3) 0.14278(13) 0.0285(9) Uani 1 1 d . . . . .
H170 H 0.6105 0.8754 0.1538 0.034 Uiso 1 1 calc R U . . .
Br1 Br 1.01630(4) 1.17216(3) 0.32243(2) 0.02182(9) Uani 1 1 d . . . . .
Br2 Br 0.76588(4) 1.00539(3) 0.30759(2) 0.02356(10) Uani 1 1 d . . . . .
Br3 Br 0.76427(4) 0.83625(3) 0.23478(2) 0.02214(9) Uani 1 1 d . . . . .
Br4 Br 1.01014(4) 0.83825(3) 0.17613(2) 0.02355(10) Uani 1 1 d . . . . .
Br5 Br 1.25760(4) 1.00882(3) 0.18987(2) 0.02332(10) Uani 1 1 d . . . . .
Br6 Br 1.26107(4) 1.17551(3) 0.26334(2) 0.02182(9) Uani 1 1 d . . . . .
Br7 Br 1.02473(5) 1.15237(3) 0.42840(2) 0.02568(10) Uani 1 1 d . . . . .
Br8 Br 0.75542(4) 1.00750(3) 0.43806(2) 0.02513(10) Uani 1 1 d . . . . .
Br9 Br 0.73011(4) 0.85523(3) 0.51006(2) 0.02503(10) Uani 1 1 d . . . . .
Br10 Br 0.24103(4) 0.00015(3) 0.06359(2) 0.02318(9) Uani 1 1 d . . . . .
Br11 Br -0.02386(5) -0.15074(3) 0.07197(2) 0.02712(10) Uani 1 1 d . . . . .
Br12 Br -0.26500(4) -0.15127(3) 0.00869(2) 0.02224(9) Uani 1 1 d . . . . .

loop_
_atom_site_aniso_label
_atom_site_aniso_U_11
_atom_site_aniso_U_22
_atom_site_aniso_U_33
_atom_site_aniso_U_23
_atom_site_aniso_U_13
_atom_site_aniso_U_12
C1 0.0079(16) 0.024(2) 0.043(3) 0.0058(17) -0.0047(16) -0.0082(14)
C2 0.0131(17) 0.026(2) 0.027(2) -0.0015(15) -0.0096(15) 0.0009(14)
C3 0.0203(19) 0.032(2) 0.022(2) -0.0032(16) -0.0109(16) -0.0016(16)
C4 0.022(2) 0.032(2) 0.022(2) -0.0127(16) -0.0083(16) -0.0012(16)
C5 0.027(2) 0.0185(19) 0.030(2) -0.0098(16) -0.0062(17) -0.0040(15)
C6 0.0157(18) 0.0176(18) 0.038(2) -0.0032(16) -0.0089(16) -0.0052(14)
C7 0.025(2) 0.0140(18) 0.048(3) 0.0076(17) -0.0006(19) -0.0111(15)
C8 0.021(2) 0.028(2) 0.042(3) 0.0143(19) 0.0048(18) -0.0116(17)
C9 0.0101(17) 0.037(2) 0.041(3) 0.011(2) 0.0069(16) -0.0045(16)
C10 0.0083(17) 0.049(3) 0.034(2) 0.006(2) 0.0074(16) 0.0031(17)
C11 0.0123(17) 0.038(2) 0.029(2) -0.0032(18) 0.0032(15) 0.0106(16)
C12 0.0092(16) 0.025(2) 0.033(2) 0.0003(16) -0.0054(15) 0.0059(14)
C13 0.0158(18) 0.026(2) 0.039(2) 0.0071(18) -0.0056(17) 0.0099(15)
C14 0.027(2) 0.039(3) 0.027(2) 0.0140(19) -0.0104(18) 0.0085(19)
C15 0.029(2) 0.043(3) 0.019(2) 0.0025(18) -0.0144(17) 0.0079(19)
C16 0.033(2) 0.053(3) 0.0077(17) -0.0006(17) -0.0049(16) 0.002(2)
C17 0.036(3) 0.045(3) 0.0134(19) -0.0093(17) -0.0062(17) 0.005(2)
C18 0.031(2) 0.043(3) 0.021(2) -0.0208(19) 0.0044(18) 0.005(2)
C19 0.028(2) 0.029(2) 0.033(2) -0.0168(18) 0.0039(18) 0.0070(17)
C20 0.023(2) 0.0196(19) 0.042(3) -0.0190(17) 0.0007(18) -0.0035(15)
C21 0.030(2) 0.0063(16) 0.050(3) -0.0036(16) -0.007(2) 0.0024(15)
C22 0.033(2) 0.0124(18) 0.053(3) 0.0093(18) -0.007(2) -0.0024(16)
C23 0.034(2) 0.021(2) 0.050(3) 0.023(2) -0.004(2) 0.0002(18)
C24 0.033(2) 0.040(3) 0.041(3) 0.030(2) -0.001(2) -0.002(2)
C25 0.029(2) 0.042(3) 0.037(3) 0.021(2) 0.012(2) -0.004(2)
C26 0.030(2) 0.061(3) 0.021(2) 0.011(2) 0.0164(18) -0.003(2)
C27 0.025(2) 0.051(3) 0.023(2) 0.002(2) 0.0150(17) 0.008(2)
C28 0.024(2) 0.042(3) 0.030(2) -0.0085(19) 0.0137(18) 0.0115(19)
C29 0.021(2) 0.033(2) 0.030(2) -0.0080(18) 0.0017(17) 0.0132(17)
C30 0.027(2) 0.021(2) 0.041(3) -0.0097(18) -0.0009(19) 0.0153(17)
C31 0.021(2) 0.020(2) 0.046(3) 0.0058(18) 0.0024(18) 0.0101(16)
C32 0.029(2) 0.0166(19) 0.049(3) 0.0144(18) -0.004(2) 0.0051(16)
C33 0.028(2) 0.032(2) 0.038(3) 0.026(2) -0.0038(19) 0.0056(18)
C34 0.039(3) 0.035(2) 0.030(2) 0.024(2) 0.003(2) 0.003(2)
C35 0.039(3) 0.055(3) 0.016(2) 0.013(2) 0.0011(18) 0.007(2)
C36 0.036(3) 0.053(3) 0.0150(19) 0.0079(19) 0.0116(18) 0.001(2)
C37 0.027(2) 0.049(3) 0.019(2) -0.0055(19) 0.0100(17) 0.007(2)
C38 0.0176(19) 0.040(3) 0.027(2) -0.0080(18) 0.0089(16) 0.0061(17)
C39 0.0162(18) 0.024(2) 0.035(2) -0.0115(17) 0.0014(16) 0.0067(15)
C40 0.0210(19) 0.0152(18) 0.042(3) -0.0070(16) -0.0025(17) 0.0085(15)
C41 0.031(2) 0.0122(18) 0.046(3) 0.0019(17) -0.006(2) 0.0067(16)
C42 0.026(2) 0.023(2) 0.039(3) 0.0150(18) -0.0056(18) 0.0058(17)
C43 0.026(2) 0.030(2) 0.035(2) 0.0163(19) -0.0113(18) 0.0049(17)
C44 0.037(3) 0.047(3) 0.022(2) 0.016(2) -0.0102(19) 0.006(2)
C45 0.042(3) 0.060(3) 0.018(2) 0.022(2) 0.0022(19) 0.008(2)
C46 0.042(3) 0.059(3) 0.0120(19) 0.010(2) 0.0089(18) 0.011(2)
C47 0.038(3) 0.065(4) 0.0109(19) -0.007(2) 0.0047(18) 0.001(2)
C48 0.036(3) 0.045(3) 0.023(2) -0.0163(19) 0.0113(19) 0.008(2)
C49 0.028(2) 0.024(2) 0.036(3) -0.0186(18) 0.0011(18) 0.0070(17)
C50 0.024(2) 0.021(2) 0.047(3) -0.0096(18) 0.0039(19) 0.0060(16)
C51 0.026(2) 0.0115(18) 0.054(3) -0.0061(18) -0.002(2) -0.0002(15)
C52 0.028(2) 0.0086(17) 0.058(3) 0.0160(18) -0.003(2) -0.0023(15)
C53 0.022(2) 0.022(2) 0.045(3) 0.0165(18) 0.0021(18) -0.0078(16)
C54 0.032(2) 0.034(2) 0.036(3) 0.021(2) 0.0079(19) -0.0061(19)
C55 0.028(2) 0.053(3) 0.027(2) 0.018(2) 0.0127(18) -0.001(2)
C56 0.0175(19) 0.039(2) 0.032(2) 0.0062(19) 0.0133(17) -0.0034(17)
C57 0.0144(18) 0.036(2) 0.034(2) -0.0013(18) 0.0114(16) 0.0043(16)
C58 0.0053(15) 0.030(2) 0.035(2) -0.0047(17) -0.0003(14) 0.0054(14)
C59 0.0111(17) 0.024(2) 0.039(2) -0.0031(17) -0.0066(16) 0.0076(14)
C60 0.0170(18) 0.024(2) 0.033(2) 0.0083(16) -0.0103(16) 0.0041(15)
C61 0.0181(19) 0.034(2) 0.023(2) -0.0017(16) -0.0119(15) 0.0047(16)
C62 0.029(2) 0.051(3) 0.0155(19) 0.0020(18) -0.0115(17) 0.005(2)
C63 0.036(3) 0.054(3) 0.0141(19) -0.0096(19) -0.0104(18) 0.005(2)
C64 0.032(2) 0.029(2) 0.026(2) -0.0153(17) -0.0070(18) -0.0029(18)
C65 0.023(2) 0.023(2) 0.033(2) -0.0098(17) -0.0096(17) -0.0043(16)
C66 0.0205(19) 0.0121(17) 0.045(3) -0.0083(16) -0.0051(17) -0.0048(14)
C67 0.0208(19) 0.0158(18) 0.043(3) 0.0058(17) 0.0000(17) -0.0078(15)
C68 0.0123(17) 0.030(2) 0.039(2) 0.0040(18) 0.0004(16) -0.0071(15)
C69 0.0056(15) 0.026(2) 0.036(2) 0.0019(16) -0.0062(14) -0.0043(13)
C70 0.0108(16) 0.029(2) 0.033(2) -0.0012(17) -0.0103(15) -0.0030(14)
C71 0.0249(19) 0.0085(15) 0.032(2) 0.0066(14) 0.0038(16) 0.0028(13)
C72 0.0239(19) 0.0116(16) 0.029(2) -0.0020(14) 0.0031(16) -0.0040(14)
C73 0.025(2) 0.0132(17) 0.030(2) -0.0098(15) 0.0055(16) -0.0009(14)
C74 0.024(2) 0.0139(17) 0.029(2) -0.0051(14) 0.0097(16) 0.0040(14)
C75 0.0183(18) 0.0168(17) 0.027(2) 0.0013(14) 0.0061(15) 0.0098(14)
C76 0.0199(18) 0.0135(17) 0.034(2) 0.0047(15) 0.0032(16) 0.0102(14)
C77 0.0208(19) 0.0166(18) 0.035(2) 0.0144(16) -0.0008(16) 0.0084(14)
C78 0.024(2) 0.0215(19) 0.024(2) 0.0157(15) -0.0010(16) 0.0069(15)
C79 0.0222(19) 0.0137(17) 0.029(2) 0.0082(14) 0.0049(16) -0.0010(14)
C80 0.0199(18) 0.0133(17) 0.029(2) 0.0115(15) 0.0006(15) -0.0063(14)
C81 0.0135(16) 0.0192(18) 0.027(2) 0.0053(15) 0.0033(14) -0.0060(13)
C82 0.0197(18) 0.0131(16) 0.026(2) -0.0006(14) -0.0018(15) -0.0090(13)
C83 0.0166(17) 0.0171(17) 0.025(2) -0.0033(14) -0.0041(15) -0.0107(14)
C84 0.0232(19) 0.0217(19) 0.0190(19) -0.0077(14) -0.0042(15) -0.0085(15)
C85 0.028(2) 0.0195(18) 0.0196(19) -0.0118(14) -0.0014(16) -0.0020(15)
C86 0.024(2) 0.0223(19) 0.0174(18) -0.0084(14) 0.0047(15) 0.0009(15)
C87 0.0205(18) 0.0212(18) 0.0224(19) -0.0062(14) 0.0143(15) 0.0024(14)
C88 0.0166(17) 0.0253(19) 0.0177(18) -0.0009(14) 0.0087(14) 0.0042(14)
C89 0.0115(16) 0.0242(19) 0.0233(19) 0.0027(15) 0.0054(14) 0.0046(13)
C90 0.0095(15) 0.0194(18) 0.033(2) 0.0025(15) 0.0039(14) 0.0083(13)
C91 0.0076(15) 0.027(2) 0.029(2) 0.0089(16) -0.0016(14) 0.0063(13)
C92 0.0134(17) 0.031(2) 0.029(2) 0.0143(17) -0.0053(15) 0.0078(15)
C93 0.0199(19) 0.033(2) 0.0195(19) 0.0108(16) -0.0109(15) -0.0003(16)
C94 0.028(2) 0.033(2) 0.0155(18) 0.0090(16) -0.0080(16) 0.0020(17)
C95 0.0232(19) 0.027(2) 0.0182(18) 0.0160(15) -0.0006(15) 0.0029(15)
C96 0.027(2) 0.027(2) 0.0146(17) 0.0092(15) 0.0042(15) -0.0029(16)
C97 0.0211(19) 0.0213(19) 0.0192(18) 0.0081(14) 0.0048(14) 0.0000(14)
C98 0.0126(16) 0.0239(19) 0.0218(19) 0.0060(15) 0.0090(14) -0.0005(13)
C99 0.0108(16) 0.0229(19) 0.0229(19) 0.0034(14) 0.0016(14) -0.0048(13)
C100 0.0063(14) 0.0214(18) 0.027(2) 0.0064(15) -0.0001(13) 0.0004(12)
C101 0.0089(15) 0.029(2) 0.0216(19) 0.0031(15) -0.0045(13) -0.0064(14)
C102 0.0116(16) 0.029(2) 0.0163(17) 0.0027(15) -0.0055(13) -0.0027(14)
C103 0.0184(18) 0.035(2) 0.0166(18) 0.0001(16) -0.0068(14) -0.0072(16)
C104 0.0218(19) 0.030(2) 0.0105(16) 0.0012(14) -0.0044(14) -0.0014(15)
C105 0.0226(19) 0.028(2) 0.0095(16) -0.0044(14) 0.0033(14) -0.0013(15)
C106 0.0181(17) 0.0252(19) 0.0112(16) 0.0047(13) 0.0051(13) -0.0016(14)
C107 0.0168(17) 0.027(2) 0.0164(18) 0.0029(15) 0.0092(14) 0.0009(14)
C108 0.0116(16) 0.0207(18) 0.0209(18) 0.0033(14) 0.0050(13) -0.0033(13)
C109 0.0091(15) 0.0228(19) 0.0236(19) 0.0046(15) 0.0034(13) -0.0003(13)
C110 0.0079(15) 0.0226(18) 0.0227(19) 0.0039(14) -0.0033(13) -0.0067(13)
C111 0.0077(15) 0.028(2) 0.026(2) 0.0061(16) -0.0071(14) 0.0002(13)
C112 0.0153(17) 0.036(2) 0.0166(18) 0.0055(16) -0.0100(14) -0.0060(15)
C113 0.023(2) 0.029(2) 0.0137(17) -0.0026(15) -0.0066(14) -0.0077(16)
C114 0.030(2) 0.031(2) 0.0098(16) -0.0046(14) -0.0033(15) -0.0056(17)
C115 0.029(2) 0.033(2) 0.0098(17) 0.0002(15) -0.0016(15) -0.0041(17)
C116 0.024(2) 0.031(2) 0.0127(17) 0.0031(15) 0.0068(14) -0.0001(16)
C117 0.027(2) 0.026(2) 0.0171(18) -0.0005(15) 0.0132(16) 0.0035(16)
C118 0.0138(16) 0.029(2) 0.0193(18) 0.0044(15) 0.0093(14) 0.0057(14)
C119 0.0118(16) 0.0235(19) 0.0236(19) 0.0051(15) 0.0083(14) 0.0080(13)
C120 0.0084(15) 0.0249(19) 0.0236(19) 0.0041(15) 0.0015(13) 0.0071(13)
C121 0.0112(16) 0.0219(18) 0.025(2) 0.0059(15) 0.0006(14) 0.0085(13)
C122 0.0100(15) 0.0251(19) 0.0252(19) 0.0126(15) -0.0039(14) 0.0015(13)
C123 0.0150(17) 0.026(2) 0.0204(18) 0.0114(15) -0.0040(14) 0.0049(14)
C124 0.0185(18) 0.028(2) 0.0148(17) 0.0087(14) -0.0029(14) -0.0004(15)
C125 0.0191(18) 0.0245(19) 0.0142(17) 0.0113(14) 0.0012(14) -0.0017(14)
C126 0.0164(17) 0.0171(17) 0.0201(18) 0.0096(14) 0.0045(14) 0.0008(13)
C127 0.0144(16) 0.0164(17) 0.0208(18) 0.0058(13) 0.0048(13) -0.0029(13)
C128 0.0159(17) 0.0130(16) 0.0226(19) 0.0018(13) 0.0009(14) -0.0086(13)
C129 0.0123(16) 0.0160(16) 0.0196(18) -0.0030(13) -0.0026(13) -0.0071(12)
C130 0.026(2) 0.0189(18) 0.0146(17) -0.0043(13) -0.0023(14) -0.0091(15)
C131 0.031(2) 0.0171(18) 0.0186(19) -0.0107(14) 0.0017(16) -0.0079(15)
C132 0.031(2) 0.0232(19) 0.0124(17) -0.0097(14) 0.0033(15) -0.0028(16)
C133 0.0239(19) 0.0211(19) 0.0171(18) -0.0041(14) 0.0071(15) 0.0015(15)
C134 0.0231(19) 0.0193(18) 0.0203(19) -0.0025(14) 0.0095(15) 0.0073(14)
C135 0.0227(19) 0.0105(16) 0.026(2) -0.0021(13) 0.0063(15) 0.0053(13)
C136 0.0164(17) 0.0147(17) 0.031(2) 0.0062(15) 0.0042(15) 0.0127(13)
C137 0.0187(18) 0.0197(18) 0.024(2) 0.0089(15) 0.0006(15) 0.0066(14)
C138 0.0248(19) 0.0084(15) 0.0211(18) 0.0061(13) -0.0005(15) 0.0026(13)
C139 0.0243(19) 0.0051(14) 0.0244(19) -0.0017(13) 0.0012(15) -0.0010(13)
C140 0.0232(19) 0.0064(15) 0.0252(19) -0.0034(13) 0.0028(15) 0.0023(13)
C141 0.0180(16) 0.0121(15) 0.0113(15) 0.0004(12) 0.0012(13) 0.0021(12)
C142 0.0164(16) 0.0104(15) 0.0164(16) 0.0013(12) 0.0013(13) 0.0011(12)
C143 0.0122(15) 0.0127(15) 0.0184(17) 0.0037(12) 0.0020(13) 0.0015(12)
C144 0.0157(16) 0.0121(15) 0.0128(16) 0.0005(12) -0.0019(12) 0.0005(12)
C145 0.0107(15) 0.0104(15) 0.0192(17) 0.0022(12) 0.0007(12) -0.0007(11)
C146 0.0126(16) 0.0144(16) 0.0193(17) 0.0029(13) -0.0041(13) -0.0019(12)
C147 0.0184(17) 0.0150(16) 0.0130(16) 0.0024(12) 0.0018(13) 0.0024(13)
C148 0.0169(17) 0.0127(16) 0.0157(16) -0.0034(12) -0.0022(13) 0.0036(13)
C149 0.0138(16) 0.0127(15) 0.0145(16) -0.0036(12) 0.0014(12) 0.0011(12)
C150 0.0115(15) 0.0169(16) 0.0155(16) 0.0004(13) -0.0012(13) 0.0037(12)
C151 0.0133(16) 0.0130(15) 0.0135(16) 0.0017(12) -0.0006(12) -0.0015(12)
C152 0.0099(15) 0.0145(16) 0.0182(17) -0.0019(13) 0.0034(12) -0.0005(12)
C153 0.018(5) 0.037(6) 0.031(6) -0.004(5) -0.003(4) 0.009(4)
C154 0.029(5) 0.011(4) 0.022(5) 0.004(3) 0.004(4) 0.009(4)
C155 0.020(4) 0.005(4) 0.040(8) -0.003(4) -0.008(4) 0.002(3)
C156 0.036(6) 0.013(5) 0.016(5) -0.008(4) -0.016(5) 0.010(4)
C157 0.040(7) 0.013(4) 0.026(5) 0.002(4) 0.011(5) 0.010(5)
C158 0.024(5) 0.026(5) 0.043(8) 0.013(6) 0.018(6) 0.012(4)
C159 0.024(5) 0.030(5) 0.042(8) -0.001(6) -0.006(6) 0.007(4)
C160 0.042(8) 0.038(7) 0.022(5) -0.001(5) -0.008(5) 0.020(7)
C161 0.035(6) 0.020(5) 0.014(5) 0.007(4) 0.004(4) -0.003(4)
C162 0.029(5) 0.018(5) 0.031(7) 0.001(4) 0.007(5) -0.002(4)
C163 0.015(5) 0.027(5) 0.030(5) -0.003(4) 0.004(4) 0.002(4)
C164 0.016(5) 0.040(7) 0.042(7) 0.005(6) 0.009(5) 0.010(4)
C165 0.049(3) 0.025(2) 0.029(2) 0.0047(18) 0.013(2) 0.016(2)
C166 0.029(3) 0.035(3) 0.074(4) 0.014(3) 0.022(3) 0.014(2)
C167 0.025(3) 0.033(3) 0.094(5) -0.010(3) -0.017(3) 0.013(2)
C168 0.067(4) 0.028(2) 0.035(3) -0.010(2) -0.024(3) 0.025(3)
C169 0.051(3) 0.022(2) 0.023(2) 0.0051(16) 0.007(2) 0.0066(19)
C170 0.039(3) 0.0171(19) 0.029(2) -0.0024(16) -0.0013(19) 0.0036(17)
Br1 0.0297(2) 0.01721(18) 0.01760(19) -0.00462(14) 0.00327(15) -0.00251(15)
Br2 0.02059(19) 0.02039(19) 0.0295(2) -0.00263(15) 0.01330(16) -0.00170(14)
Br3 0.01691(18) 0.01965(19) 0.0284(2) -0.00383(15) 0.00216(15) -0.00691(14)
Br4 0.0300(2) 0.02037(19) 0.01903(19) -0.00658(14) 0.00561(16) -0.00394(15)
Br5 0.01944(19) 0.0230(2) 0.0275(2) -0.00103(16) 0.01186(16) -0.00116(15)
Br6 0.01617(18) 0.0225(2) 0.0255(2) -0.00043(15) -0.00073(15) -0.00743(14)
Br7 0.0324(2) 0.0233(2) 0.0214(2) 0.01015(16) -0.00222(17) -0.00369(17)
Br8 0.0211(2) 0.0265(2) 0.0273(2) 0.00339(16) -0.01116(16) -0.00028(16)
Br9 0.0204(2) 0.0267(2) 0.0264(2) 0.00139(16) -0.00029(16) -0.01078(16)
Br10 0.01876(19) 0.0245(2) 0.0257(2) 0.00253(16) -0.01098(16) -0.00011(15)
Br11 0.0342(2) 0.0248(2) 0.0218(2) 0.01108(16) -0.00567(17) -0.00794(17)
Br12 0.01648(18) 0.0249(2) 0.0239(2) 0.00007(15) 0.00101(15) -0.00894(15)

loop_
_atom_type_symbol
_atom_type_description
_atom_type_scat_dispersion_real
_atom_type_scat_dispersion_imag
_atom_type_scat_source
C C 0.0040 0.0020 'International Tables Vol C Tables 4.2.6.8 and 6.1.1.4'
H H 0.0000 0.0000 'International Tables Vol C Tables 4.2.6.8 and 6.1.1.4'
Br Br -0.7405 2.7887 'International Tables Vol C Tables 4.2.6.8 and 6.1.1.4'

loop_
_geom_angle_atom_site_label_1
_geom_angle_atom_site_label_2
_geom_angle_atom_site_label_3
_geom_angle
_geom_angle_site_symmetry_1
_geom_angle_site_symmetry_3
C2 C1 C9 122.2(4) . .
C2 C1 C6 121.2(4) . .
C9 C1 C6 107.7(4) . .
C1 C2 C3 115.9(4) . .
C1 C2 C12 119.2(4) . .
C3 C2 C12 118.1(4) . .
C4 C3 C2 121.6(4) . .
C4 C3 C15 107.8(4) . .
C2 C3 C15 121.3(4) . .
C5 C4 C3 121.4(4) . .
C5 C4 C17 121.8(4) . .
C3 C4 C17 108.8(4) . .
C4 C5 C6 116.5(4) . .
C4 C5 C20 117.9(4) . .
C6 C5 C20 118.2(4) . .
C5 C6 C7 121.4(4) . .
C5 C6 C1 121.2(4) . .
C7 C6 C1 108.5(4) . .
C22 C7 C6 120.4(4) . .
C22 C7 C8 119.9(4) . .
C6 C7 C8 108.1(4) . .
C25 C8 C9 119.5(5) . .
C25 C8 C7 120.2(4) . .
C9 C8 C7 106.8(4) . .
C10 C9 C1 119.0(4) . .
C10 C9 C8 120.7(4) . .
C1 C9 C8 108.8(4) . .
C9 C10 C27 119.9(4) . .
C9 C10 C11 119.8(4) . .
C27 C10 C11 108.4(4) . .
C12 C11 C29 122.3(4) . .
C12 C11 C10 121.3(4) . .
C29 C11 C10 107.7(4) . .
C11 C12 C13 115.8(4) . .
C11 C12 C2 118.2(4) . .
C13 C12 C2 118.6(4) . .
C12 C13 C14 121.9(4) . .
C12 C13 C31 120.9(4) . .
C14 C13 C31 108.2(4) . .
C15 C14 C13 119.9(4) . .
C15 C14 C33 120.6(4) . .
C13 C14 C33 108.1(4) . .
C14 C15 C3 119.8(4) . .
C14 C15 C16 119.9(5) . .
C3 C15 C16 107.9(4) . .
C35 C16 C17 121.3(4) . .
C35 C16 C15 119.6(5) . .
C17 C16 C15 106.8(4) . .
C18 C17 C16 119.7(5) . .
C18 C17 C4 119.7(4) . .
C16 C17 C4 108.6(4) . .
C17 C18 C19 119.6(4) . .
C17 C18 C37 119.8(5) . .
C19 C18 C37 108.4(4) . .
C20 C19 C39 121.9(4) . .
C20 C19 C18 121.6(4) . .
C39 C19 C18 107.3(4) . .
C19 C20 C21 116.2(4) . .
C19 C20 C5 118.9(4) . .
C21 C20 C5 118.1(4) . .
C20 C21 C22 122.1(4) . .
C20 C21 C41 121.7(4) . .
C22 C21 C41 107.2(4) . .
C7 C22 C21 119.5(4) . .
C7 C22 C23 119.8(5) . .
C21 C22 C23 108.7(4) . .
C24 C23 C42 120.5(5) . .
C24 C23 C22 119.9(4) . .
C42 C23 C22 107.1(4) . .
C23 C24 C25 120.9(5) . .
C23 C24 C45 120.3(5) . .
C25 C24 C45 106.4(5) . .
C8 C25 C26 119.6(4) . .
C8 C25 C24 119.2(5) . .
C26 C25 C24 109.6(5) . .
C27 C26 C25 121.6(5) . .
C27 C26 C46 118.9(5) . .
C25 C26 C46 107.3(5) . .
C26 C27 C28 121.4(5) . .
C26 C27 C10 118.7(5) . .
C28 C27 C10 106.9(4) . .
C48 C28 C27 120.1(5) . .
C48 C28 C29 119.4(5) . .
C27 C28 C29 109.4(4) . .
C30 C29 C11 121.0(4) . .
C30 C29 C28 122.3(4) . .
C11 C29 C28 107.6(4) . .
C29 C30 C31 117.1(4) . .
C29 C30 C50 118.3(4) . .
C31 C30 C50 117.8(4) . .
C30 C31 C32 122.5(4) . .
C30 C31 C13 120.7(4) . .
C32 C31 C13 107.1(4) . .
C52 C32 C33 119.8(4) . .
C52 C32 C31 119.2(4) . .
C33 C32 C31 109.6(4) . .
C34 C33 C32 121.5(4) . .
C34 C33 C14 119.2(5) . .
C32 C33 C14 107.1(4) . .
C33 C34 C35 120.4(5) . .
C33 C34 C54 119.5(5) . .
C35 C34 C54 107.4(4) . .
C16 C35 C36 119.6(5) . .
C16 C35 C34 120.2(5) . .
C36 C35 C34 107.4(4) . .
C37 C36 C35 120.0(5) . .
C37 C36 C55 118.9(4) . .
C35 C36 C55 108.6(5) . .
C36 C37 C38 121.6(5) . .
C36 C37 C18 119.6(4) . .
C38 C37 C18 106.8(4) . .
C57 C38 C39 119.9(4) . .
C57 C38 C37 118.8(4) . .
C39 C38 C37 109.2(4) . .
C40 C39 C38 122.4(4) . .
C40 C39 C19 120.2(4) . .
C38 C39 C19 108.3(4) . .
C41 C40 C39 117.1(4) . .
C41 C40 C59 117.8(4) . .
C39 C40 C59 118.4(4) . .
C40 C41 C21 120.4(4) . .
C40 C41 C42 121.9(4) . .
C21 C41 C42 108.6(4) . .
C43 C42 C23 120.2(5) . .
C43 C42 C41 120.3(4) . .
C23 C42 C41 108.4(4) . .
C42 C43 C44 120.0(5) . .
C42 C43 C60 119.3(4) . .
C44 C43 C60 109.1(4) . .
C45 C44 C43 120.3(5) . .
C45 C44 C62 120.1(5) . .
C43 C44 C62 106.3(4) . .
C44 C45 C46 120.4(5) . .
C44 C45 C24 118.7(5) . .
C46 C45 C24 108.7(5) . .
C47 C46 C45 119.9(5) . .
C47 C46 C26 119.6(5) . .
C45 C46 C26 108.0(5) . .
C46 C47 C48 119.8(5) . .
C46 C47 C63 119.8(5) . .
C48 C47 C63 106.6(5) . .
C28 C48 C47 120.1(5) . .
C28 C48 C49 119.5(5) . .
C47 C48 C49 108.9(4) . .
C50 C49 C48 122.0(4) . .
C50 C49 C64 121.0(4) . .
C48 C49 C64 108.0(4) . .
C51 C50 C49 116.2(4) . .
C51 C50 C30 119.0(4) . .
C49 C50 C30 118.2(4) . .
C50 C51 C66 121.4(4) . .
C50 C51 C52 121.8(4) . .
C66 C51 C52 107.9(4) . .
C32 C52 C53 119.6(5) . .
C32 C52 C51 119.7(4) . .
C53 C52 C51 108.7(4) . .
C54 C53 C67 120.5(4) . .
C54 C53 C52 120.9(4) . .
C67 C53 C52 106.5(4) . .
C53 C54 C55 120.7(4) . .
C53 C54 C34 118.6(4) . .
C55 C54 C34 108.1(5) . .
C56 C55 C54 119.2(5) . .
C56 C55 C36 120.1(5) . .
C54 C55 C36 108.5(4) . .
C55 C56 C68 120.8(4) . .
C55 C56 C57 119.9(5) . .
C68 C56 C57 106.5(4) . .
C38 C57 C56 120.7(4) . .
C38 C57 C58 118.4(4) . .
C56 C57 C58 109.3(4) . .
C59 C58 C69 121.0(4) . .
C59 C58 C57 123.4(4) . .
C69 C58 C57 106.9(4) . .
C58 C59 C60 116.8(4) . .
C58 C59 C40 117.2(4) . .
C60 C59 C40 119.1(4) . .
C59 C60 C61 121.1(4) . .
C59 C60 C43 121.4(4) . .
C61 C60 C43 107.8(4) . .
C70 C61 C62 122.5(4) . .
C70 C61 C60 120.5(4) . .
C62 C61 C60 108.2(4) . .
C63 C62 C61 120.0(4) . .
C63 C62 C44 119.5(5) . .
C61 C62 C44 108.7(4) . .
C62 C63 C64 119.5(4) . .
C62 C63 C47 120.4(5) . .
C64 C63 C47 109.0(4) . .
C65 C64 C63 122.1(4) . .
C65 C64 C49 121.1(4) . .
C63 C64 C49 107.4(4) . .
C66 C65 C64 115.6(4) . .
C66 C65 C70 118.9(4) . .
C64 C65 C70 118.2(4) . .
C65 C66 C51 122.3(4) . .
C65 C66 C67 121.5(4) . .
C51 C66 C67 107.0(4) . .
C68 C67 C53 119.1(4) . .
C68 C67 C66 119.4(4) . .
C53 C67 C66 109.9(4) . .
C67 C68 C69 119.4(4) . .
C67 C68 C56 119.8(4) . .
C69 C68 C56 109.0(4) . .
C70 C69 C58 121.3(4) . .
C70 C69 C68 122.3(4) . .
C58 C69 C68 108.3(4) . .
C69 C70 C61 117.4(4) . .
C69 C70 C65 117.9(4) . .
C61 C70 C65 117.4(4) . .
C72 C71 C76 121.2(4) . .
C72 C71 C79 121.3(4) . .
C76 C71 C79 108.0(4) . .
C73 C72 C71 116.3(4) . .
C73 C72 C82 118.2(4) . .
C71 C72 C82 118.8(4) . .
C72 C73 C74 121.2(4) . .
C72 C73 C85 122.2(4) . .
C74 C73 C85 107.2(4) . .
C75 C74 C73 121.2(4) . .
C75 C74 C87 122.1(4) . .
C73 C74 C87 108.4(4) . .
C76 C75 C74 116.1(4) . .
C76 C75 C90 118.7(4) . .
C74 C75 C90 118.0(4) . .
C75 C76 C71 121.7(4) . .
C75 C76 C77 120.8(4) . .
C71 C76 C77 108.5(4) . .
C92 C77 C76 120.8(4) . .
C92 C77 C78 120.2(4) . .
C76 C77 C78 107.6(4) . .
C95 C78 C79 120.4(4) . .
C95 C78 C77 119.8(4) . .
C79 C78 C77 107.1(4) . .
C80 C79 C78 120.2(4) . .
C80 C79 C71 119.8(4) . .
C78 C79 C71 108.7(4) . .
C79 C80 C81 120.0(4) . .
C79 C80 C97 119.6(4) . .
C81 C80 C97 108.6(3) . .
C82 C81 C99 120.8(3) . .
C82 C81 C80 121.5(4) . .
C99 C81 C80 108.2(3) . .
C83 C82 C81 116.3(4) . .
C83 C82 C72 118.8(4) . .
C81 C82 C72 118.4(4) . .
C82 C83 C84 121.3(4) . .
C82 C83 C101 121.1(4) . .
C84 C83 C101 108.2(3) . .
C85 C84 C83 120.5(4) . .
C85 C84 C103 119.9(4) . .
C83 C84 C103 108.5(4) . .
C84 C85 C86 120.0(4) . .
C84 C85 C73 118.7(4) . .
C86 C85 C73 108.8(4) . .
C105 C86 C87 120.3(4) . .
C105 C86 C85 120.2(4) . .
C87 C86 C85 107.1(4) . .
C88 C87 C86 120.7(4) . .
C88 C87 C74 119.2(4) . .
C86 C87 C74 108.5(3) . .
C87 C88 C107 119.6(4) . .
C87 C88 C89 120.4(4) . .
C107 C88 C89 108.1(3) . .
C90 C89 C109 121.3(4) . .
C90 C89 C88 121.2(4) . .
C109 C89 C88 108.5(3) . .
C91 C90 C89 115.8(4) . .
C91 C90 C75 118.9(4) . .
C89 C90 C75 118.6(4) . .
C90 C91 C111 121.9(4) . .
C90 C91 C92 121.3(4) . .
C111 C91 C92 107.1(4) . .
C77 C92 C93 119.9(4) . .
C77 C92 C91 119.3(4) . .
C93 C92 C91 109.3(4) . .
C94 C93 C92 120.3(4) . .
C94 C93 C112 120.4(4) . .
C92 C93 C112 106.6(4) . .
C93 C94 C95 120.6(4) . .
C93 C94 C115 119.5(4) . .
C95 C94 C115 107.9(4) . .
C78 C95 C94 119.2(4) . .
C78 C95 C96 119.5(4) . .
C94 C95 C96 108.6(4) . .
C97 C96 C116 119.9(4) . .
C97 C96 C95 119.8(4) . .
C116 C96 C95 107.8(4) . .
C96 C97 C98 120.5(4) . .
C96 C97 C80 120.4(4) . .
C98 C97 C80 106.7(3) . .
C118 C98 C99 120.0(4) . .
C118 C98 C97 119.8(4) . .
C99 C98 C97 108.8(3) . .
C100 C99 C81 121.1(4) . .
C100 C99 C98 121.7(4) . .
C81 C99 C98 107.7(3) . .
C99 C100 C101 117.4(4) . .
C99 C100 C120 118.1(4) . .
C101 C100 C120 117.9(3) . .
C100 C101 C83 120.7(4) . .
C100 C101 C102 122.8(4) . .
C83 C101 C102 107.4(3) . .
C122 C102 C103 120.1(4) . .
C122 C102 C101 118.9(4) . .
C103 C102 C101 109.4(4) . .
C104 C103 C102 120.8(4) . .
C104 C103 C84 119.7(4) . .
C102 C103 C84 106.5(3) . .
C103 C104 C105 120.5(4) . .
C103 C104 C124 119.6(4) . .
C105 C104 C124 107.5(3) . .
C86 C105 C106 119.0(4) . .
C86 C105 C104 119.7(4) . .
C106 C105 C104 108.7(3) . .
C107 C106 C105 120.6(4) . .
C107 C106 C125 119.4(4) . .
C105 C106 C125 107.6(3) . .
C106 C107 C108 120.5(4) . .
C106 C107 C88 119.8(4) . .
C108 C107 C88 107.0(3) . .
C127 C108 C107 119.9(4) . .
C127 C108 C109 119.6(3) . .
C107 C108 C109 109.3(3) . .
C110 C109 C89 120.5(3) . .
C110 C109 C108 122.3(4) . .
C89 C109 C108 107.1(3) . .
C111 C110 C109 117.3(4) . .
C111 C110 C129 118.6(3) . .
C109 C110 C129 118.1(3) . .
C110 C111 C91 120.4(4) . .
C110 C111 C112 121.4(4) . .
C91 C111 C112 108.2(4) . .
C113 C112 C111 120.3(4) . .
C113 C112 C93 119.9(4) . .
C111 C112 C93 108.8(4) . .
C112 C113 C114 120.1(4) . .
C112 C113 C130 119.3(4) . .
C114 C113 C130 109.1(4) . .
C115 C114 C113 120.6(4) . .
C115 C114 C132 120.1(4) . .
C113 C114 C132 106.4(3) . .
C114 C115 C116 120.4(4) . .
C114 C115 C94 119.5(4) . .
C116 C115 C94 107.2(4) . .
C117 C116 C96 119.4(4) . .
C117 C116 C115 119.2(4) . .
C96 C116 C115 108.6(4) . .
C116 C117 C133 119.6(4) . .
C116 C117 C118 119.8(4) . .
C133 C117 C118 108.0(4) . .
C98 C118 C117 120.5(4) . .
C98 C118 C119 120.3(4) . .
C117 C118 C119 107.3(4) . .
C134 C119 C120 121.7(3) . .
C134 C119 C118 108.4(3) . .
C120 C119 C118 120.3(4) . .
C121 C120 C119 115.8(4) . .
C121 C120 C100 118.3(3) . .
C119 C120 C100 119.2(3) . .
C120 C121 C136 121.1(4) . .
C120 C121 C122 121.8(4) . .
C136 C121 C122 107.8(3) . .
C102 C122 C121 120.0(3) . .
C102 C122 C123 119.4(4) . .
C121 C122 C123 108.8(4) . .
C124 C123 C137 120.7(4) . .
C124 C123 C122 120.4(4) . .
C137 C123 C122 106.8(3) . .
C123 C124 C125 119.2(4) . .
C123 C124 C104 119.6(4) . .
C125 C124 C104 108.4(4) . .
C126 C125 C124 120.5(4) . .
C126 C125 C106 119.5(3) . .
C124 C125 C106 107.8(3) . .
C125 C126 C127 120.4(3) . .
C125 C126 C138 119.6(3) . .
C127 C126 C138 107.2(3) . .
C108 C127 C126 120.2(4) . .
C108 C127 C128 119.8(3) . .
C126 C127 C128 108.6(3) . .
C129 C128 C139 121.7(3) . .
C129 C128 C127 121.3(3) . .
C139 C128 C127 107.4(3) . .
C130 C129 C128 115.9(4) . .
C130 C129 C110 118.3(3) . .
C128 C129 C110 118.7(3) . .
C129 C130 C131 122.0(4) . .
C129 C130 C113 121.9(4) . .
C131 C130 C113 107.2(4) . .
C140 C131 C130 121.2(4) . .
C140 C131 C132 121.1(4) . .
C130 C131 C132 108.7(4) . .
C133 C132 C131 120.3(4) . .
C133 C132 C114 119.4(4) . .
C131 C132 C114 108.5(4) . .
C132 C133 C117 121.2(4) . .
C132 C133 C134 119.6(4) . .
C117 C133 C134 108.0(4) . .
C119 C134 C135 121.7(4) . .
C119 C134 C133 108.2(3) . .
C135 C134 C133 120.8(4) . .
C134 C135 C136 116.0(4) . .
C134 C135 C140 119.4(4) . .
C136 C135 C140 118.1(3) . .
C135 C136 C121 121.1(4) . .
C135 C136 C137 121.7(4) . .
C121 C136 C137 108.0(4) . .
C138 C137 C123 119.9(4) . .
C138 C137 C136 119.9(4) . .
C123 C137 C136 108.7(4) . .
C137 C138 C139 119.7(4) . .
C137 C138 C126 120.1(4) . .
C139 C138 C126 108.6(3) . .
C140 C139 C128 120.9(3) . .
C140 C139 C138 121.5(4) . .
C128 C139 C138 108.2(3) . .
C139 C140 C131 115.9(4) . .
C139 C140 C135 118.9(4) . .
C131 C140 C135 118.4(4) . .
C146 C141 C142 120.6(3) . .
C146 C141 Br1 119.7(3) . .
C142 C141 Br1 119.7(3) . .
C143 C142 C141 119.0(3) . .
C143 C142 Br2 121.2(3) . .
C141 C142 Br2 119.8(3) . .
C144 C143 C142 121.0(3) . .
C144 C143 Br3 119.8(3) . .
C142 C143 Br3 119.2(3) . .
C143 C144 C145 120.1(3) . .
C143 C144 Br4 120.2(3) . .
C145 C144 Br4 119.6(3) . .
C144 C145 C146 119.6(3) . .
C144 C145 Br5 120.5(3) . .
C146 C145 Br5 119.9(3) . .
C141 C146 C145 119.6(3) . .
C141 C146 Br6 120.3(3) . .
C145 C146 Br6 120.1(3) . .
C148 C147 C149 120.1(3) . 2_776
C148 C147 Br7 120.1(3) . .
C149 C147 Br7 119.8(3) 2_776 .
C147 C148 C149 120.0(3) . .
C147 C148 Br8 120.1(3) . .
C149 C148 Br8 119.9(3) . .
C148 C149 C147 119.9(3) . 2_776
C148 C149 Br9 120.3(3) . .
C147 C149 Br9 119.8(3) 2_776 .
C151 C150 C152 120.1(3) . 2
C151 C150 Br10 120.2(3) . .
C152 C150 Br10 119.7(3) 2 .
C150 C151 C152 120.0(3) . .
C150 C151 Br11 119.9(3) . .
C152 C151 Br11 120.1(3) . .
C151 C152 C150 119.8(3) . 2
C151 C152 Br12 119.8(3) . .
C150 C152 Br12 120.4(3) 2 .
C154 C153 C158 120.0 . .
C154 C153 H153 120.0 . .
C158 C153 H153 120.0 . .
C153 C154 C155 120.0 . .
C153 C154 H154 120.0 . .
C155 C154 H154 120.0 . .
C156 C155 C154 120.0 . .
C156 C155 H155 120.0 . .
C154 C155 H155 120.0 . .
C155 C156 C157 120.0 . .
C155 C156 H156 120.0 . .
C157 C156 H156 120.0 . .
C156 C157 C158 120.0 . .
C156 C157 H157 120.0 . .
C158 C157 H157 120.0 . .
C157 C158 C153 120.0 . .
C157 C158 H158 120.0 . .
C153 C158 H158 120.0 . .
C160 C159 C164 120.0 . .
C160 C159 H159 120.0 . .
C164 C159 H159 120.0 . .
C159 C160 C161 120.0 . .
C159 C160 H160 120.0 . .
C161 C160 H160 120.0 . .
C162 C161 C160 120.0 . .
C162 C161 H161 120.0 . .
C160 C161 H161 120.0 . .
C161 C162 C163 120.0 . .
C161 C162 H162 120.0 . .
C163 C162 H162 120.0 . .
C164 C163 C162 120.0 . .
C164 C163 H163 120.0 . .
C162 C163 H163 120.0 . .
C163 C164 C159 120.0 . .
C163 C164 H164 120.0 . .
C159 C164 H164 120.0 . .
C166 C165 C170 120.2(5) . .
C166 C165 H165 119.9 . .
C170 C165 H165 119.9 . .
C167 C166 C165 120.1(5) . .
C167 C166 H166 119.9 . .
C165 C166 H166 119.9 . .
C166 C167 C168 120.1(5) . .
C166 C167 H167 120.0 . .
C168 C167 H167 120.0 . .
C169 C168 C167 119.9(5) . .
C169 C168 H168 120.0 . .
C167 C168 H168 120.0 . .
C168 C169 C170 119.5(5) . .
C168 C169 H169 120.2 . .
C170 C169 H169 120.2 . .
C165 C170 C169 120.1(5) . .
C165 C170 H170 120.0 . .
C169 C170 H170 120.0 . .

loop_
_geom_bond_atom_site_label_1
_geom_bond_atom_site_label_2
_geom_bond_distance
_geom_bond_site_symmetry_2
C1 C2 1.405(6) .
C1 C9 1.436(6) .
C1 C6 1.437(6) .
C2 C3 1.426(6) .
C2 C12 1.451(6) .
C3 C4 1.421(6) .
C3 C15 1.447(6) .
C4 C5 1.403(6) .
C4 C17 1.444(6) .
C5 C6 1.418(6) .
C5 C20 1.481(6) .
C6 C7 1.432(6) .
C7 C22 1.383(6) .
C7 C8 1.457(7) .
C8 C25 1.386(7) .
C8 C9 1.443(6) .
C9 C10 1.383(7) .
C10 C27 1.452(7) .
C10 C11 1.456(6) .
C11 C12 1.411(6) .
C11 C29 1.425(6) .
C12 C13 1.411(6) .
C13 C14 1.435(6) .
C13 C31 1.450(6) .
C14 C15 1.363(7) .
C14 C33 1.472(7) .
C15 C16 1.470(6) .
C16 C35 1.372(7) .
C16 C17 1.432(7) .
C17 C18 1.388(6) .
C18 C19 1.440(7) .
C18 C37 1.451(7) .
C19 C20 1.398(6) .
C19 C39 1.439(6) .
C20 C21 1.409(7) .
C21 C22 1.436(7) .
C21 C41 1.438(6) .
C22 C23 1.457(7) .
C23 C24 1.370(7) .
C23 C42 1.431(7) .
C24 C25 1.452(7) .
C24 C45 1.460(8) .
C25 C26 1.437(8) .
C26 C27 1.382(7) .
C26 C46 1.461(7) .
C27 C28 1.421(7) .
C28 C48 1.387(7) .
C28 C29 1.456(6) .
C29 C30 1.392(7) .
C30 C31 1.411(7) .
C30 C50 1.476(6) .
C31 C32 1.450(6) .
C32 C52 1.384(6) .
C32 C33 1.418(7) .
C33 C34 1.370(7) .
C34 C35 1.460(7) .
C34 C54 1.466(7) .
C35 C36 1.444(7) .
C36 C37 1.394(7) .
C36 C55 1.445(7) .
C37 C38 1.431(6) .
C38 C57 1.394(6) .
C38 C39 1.422(6) .
C39 C40 1.419(6) .
C40 C41 1.408(6) .
C40 C59 1.470(6) .
C41 C42 1.442(7) .
C42 C43 1.381(7) .
C43 C44 1.437(7) .
C43 C60 1.442(6) .
C44 C45 1.395(7) .
C44 C62 1.462(7) .
C45 C46 1.439(7) .
C46 C47 1.403(8) .
C47 C48 1.436(7) .
C47 C63 1.456(7) .
C48 C49 1.437(7) .
C49 C50 1.420(7) .
C49 C64 1.448(6) .
C50 C51 1.398(6) .
C51 C66 1.440(6) .
C51 C52 1.457(7) .
C52 C53 1.442(6) .
C53 C54 1.381(7) .
C53 C67 1.441(6) .
C54 C55 1.428(7) .
C55 C56 1.389(6) .
C56 C68 1.436(6) .
C56 C57 1.438(6) .
C57 C58 1.444(6) .
C58 C59 1.408(6) .
C58 C69 1.433(6) .
C59 C60 1.417(6) .
C60 C61 1.434(6) .
C61 C70 1.416(6) .
C61 C62 1.429(6) .
C62 C63 1.388(7) .
C63 C64 1.429(7) .
C64 C65 1.422(6) .
C65 C66 1.395(6) .
C65 C70 1.480(6) .
C66 C67 1.445(6) .
C67 C68 1.397(6) .
C68 C69 1.433(6) .
C69 C70 1.398(6) .
C71 C72 1.416(6) .
C71 C76 1.421(6) .
C71 C79 1.449(6) .
C72 C73 1.407(6) .
C72 C82 1.463(6) .
C73 C74 1.431(6) .
C73 C85 1.452(6) .
C74 C75 1.416(6) .
C74 C87 1.449(6) .
C75 C76 1.411(6) .
C75 C90 1.473(6) .
C76 C77 1.453(6) .
C77 C92 1.373(6) .
C77 C78 1.457(6) .
C78 C95 1.398(6) .
C78 C79 1.440(6) .
C79 C80 1.382(5) .
C80 C81 1.441(5) .
C80 C97 1.453(6) .
C81 C82 1.423(6) .
C81 C99 1.436(5) .
C82 C83 1.421(5) .
C83 C84 1.430(6) .
C83 C101 1.436(6) .
C84 C85 1.388(6) .
C84 C103 1.456(6) .
C85 C86 1.444(6) .
C86 C105 1.392(6) .
C86 C87 1.436(6) .
C87 C88 1.376(6) .
C88 C107 1.448(6) .
C88 C89 1.449(6) .
C89 C90 1.416(5) .
C89 C109 1.439(5) .
C90 C91 1.409(6) .
C91 C111 1.433(6) .
C91 C92 1.459(6) .
C92 C93 1.437(6) .
C93 C94 1.389(6) .
C93 C112 1.449(6) .
C94 C95 1.434(6) .
C94 C115 1.459(6) .
C95 C96 1.445(6) .
C96 C97 1.391(6) .
C96 C116 1.436(6) .
C97 C98 1.448(5) .
C98 C118 1.368(6) .
C98 C99 1.447(5) .
C99 C100 1.405(5) .
C100 C101 1.413(6) .
C100 C120 1.471(5) .
C101 C102 1.438(5) .
C102 C122 1.388(6) .
C102 C103 1.432(6) .
C103 C104 1.384(5) .
C104 C105 1.446(6) .
C104 C124 1.451(6) .
C105 C106 1.443(5) .
C106 C107 1.388(5) .
C106 C125 1.458(5) .
C107 C108 1.442(5) .
C108 C127 1.379(5) .
C108 C109 1.444(5) .
C109 C110 1.405(5) .
C110 C111 1.404(5) .
C110 C129 1.480(5) .
C111 C112 1.447(6) .
C112 C113 1.376(6) .
C113 C114 1.443(6) .
C113 C130 1.452(5) .
C114 C115 1.385(6) .
C114 C132 1.447(6) .
C115 C116 1.448(6) .
C116 C117 1.411(6) .
C117 C133 1.428(6) .
C117 C118 1.443(6) .
C118 C119 1.453(5) .
C119 C134 1.410(6) .
C119 C120 1.417(5) .
C120 C121 1.414(5) .
C121 C136 1.433(6) .
C121 C122 1.440(6) .
C122 C123 1.453(5) .
C123 C124 1.386(6) .
C123 C137 1.437(6) .
C124 C125 1.445(5) .
C125 C126 1.388(5) .
C126 C127 1.440(5) .
C126 C138 1.446(5) .
C127 C128 1.457(5) .
C128 C129 1.408(5) .
C128 C139 1.436(5) .
C129 C130 1.403(5) .
C130 C131 1.423(6) .
C131 C140 1.420(6) .
C131 C132 1.442(6) .
C132 C133 1.389(6) .
C133 C134 1.452(6) .
C134 C135 1.413(5) .
C135 C136 1.414(6) .
C135 C140 1.467(5) .
C136 C137 1.448(5) .
C137 C138 1.383(6) .
C138 C139 1.443(5) .
C139 C140 1.416(5) .
C141 C146 1.392(5) .
C141 C142 1.401(5) .
C141 Br1 1.882(3) .
C142 C143 1.390(5) .
C142 Br2 1.873(4) .
C143 C144 1.384(5) .
C143 Br3 1.885(4) .
C144 C145 1.393(5) .
C144 Br4 1.876(3) .
C145 C146 1.406(5) .
C145 Br5 1.871(3) .
C146 Br6 1.872(3) .
C147 C148 1.386(5) .
C147 C149 1.398(5) 2_776
C147 Br7 1.876(3) .
C148 C149 1.394(5) .
C148 Br8 1.878(4) .
C149 C147 1.398(5) 2_776
C149 Br9 1.881(4) .
C150 C151 1.391(5) .
C150 C152 1.397(5) 2
C150 Br10 1.879(3) .
C151 C152 1.396(5) .
C151 Br11 1.870(3) .
C152 C150 1.397(5) 2
C152 Br12 1.877(3) .
C153 C154 1.3900 .
C153 C158 1.3900 .
C153 H153 0.9500 .
C154 C155 1.3900 .
C154 H154 0.9500 .
C155 C156 1.3900 .
C155 H155 0.9500 .
C156 C157 1.3900 .
C156 H156 0.9500 .
C157 C158 1.3900 .
C157 H157 0.9500 .
C158 H158 0.9500 .
C159 C160 1.3900 .
C159 C164 1.3900 .
C159 H159 0.9500 .
C160 C161 1.3900 .
C160 H160 0.9500 .
C161 C162 1.3900 .
C161 H161 0.9500 .
C162 C163 1.3900 .
C162 H162 0.9500 .
C163 C164 1.3900 .
C163 H163 0.9500 .
C164 H164 0.9500 .
C165 C166 1.378(8) .
C165 C170 1.379(6) .
C165 H165 0.9500 .
C166 C167 1.377(8) .
C166 H166 0.9500 .
C167 C168 1.387(8) .
C167 H167 0.9500 .
C168 C169 1.386(7) .
C168 H168 0.9500 .
C169 C170 1.389(6) .
C169 H169 0.9500 .
C170 H170 0.9500 .

loop_
_geom_hbond_atom_site_label_D
_geom_hbond_atom_site_label_H
_geom_hbond_atom_site_label_A
_geom_hbond_distance_DH
_geom_hbond_distance_HA
_geom_hbond_distance_DA
_geom_hbond_angle_DHA
_geom_hbond_site_symmetry_A
C169 H169 Br12 0.95 3.21 4.037(5) 147.0 1_665
C156 H156 Br6 0.95 3.05 3.883(7) 147.1 1_445
C163 H163 Br6 0.95 3.20 3.843(7) 126.7 1_445
C161 H161 Br9 0.95 3.21 4.105(6) 157.5 2_666

loop_
_geom_torsion_atom_site_label_1
_geom_torsion_atom_site_label_2
_geom_torsion_atom_site_label_3
_geom_torsion_atom_site_label_4
_geom_torsion
_geom_torsion_site_symmetry_1
_geom_torsion_site_symmetry_4
C9 C1 C2 C3 155.1(4) . .
C6 C1 C2 C3 11.8(6) . .
C9 C1 C2 C12 4.5(6) . .
C6 C1 C2 C12 -138.8(4) . .
C1 C2 C3 C4 -12.8(6) . .
C12 C2 C3 C4 138.1(4) . .
C1 C2 C3 C15 -155.4(4) . .
C12 C2 C3 C15 -4.5(6) . .
C2 C3 C4 C5 1.7(6) . .
C15 C3 C4 C5 148.7(4) . .
C2 C3 C4 C17 -147.6(4) . .
C15 C3 C4 C17 -0.6(4) . .
C3 C4 C5 C6 10.4(6) . .
C17 C4 C5 C6 155.8(4) . .
C3 C4 C5 C20 -139.2(4) . .
C17 C4 C5 C20 6.2(6) . .
C4 C5 C6 C7 -154.8(4) . .
C20 C5 C6 C7 -5.3(6) . .
C4 C5 C6 C1 -11.4(6) . .
C20 C5 C6 C1 138.1(4) . .
C2 C1 C6 C5 0.2(6) . .
C9 C1 C6 C5 -147.8(4) . .
C2 C1 C6 C7 147.7(4) . .
C9 C1 C6 C7 -0.3(4) . .
C5 C6 C7 C22 5.4(6) . .
C1 C6 C7 C22 -142.1(4) . .
C5 C6 C7 C8 148.4(4) . .
C1 C6 C7 C8 1.0(4) . .
C22 C7 C8 C25 1.5(6) . .
C6 C7 C8 C25 -141.8(4) . .
C22 C7 C8 C9 142.0(4) . .
C6 C7 C8 C9 -1.3(4) . .
C2 C1 C9 C10 -4.5(6) . .
C6 C1 C9 C10 143.1(4) . .
C2 C1 C9 C8 -148.1(4) . .
C6 C1 C9 C8 -0.5(4) . .
C25 C8 C9 C10 -1.0(6) . .
C7 C8 C9 C10 -141.8(4) . .
C25 C8 C9 C1 141.9(4) . .
C7 C8 C9 C1 1.1(4) . .
C1 C9 C10 C27 -139.1(4) . .
C8 C9 C10 C27 0.2(6) . .
C1 C9 C10 C11 -0.6(6) . .
C8 C9 C10 C11 138.6(4) . .
C9 C10 C11 C12 5.8(6) . .
C27 C10 C11 C12 148.5(4) . .
C9 C10 C11 C29 -142.4(4) . .
C27 C10 C11 C29 0.3(4) . .
C29 C11 C12 C13 -11.8(5) . .
C10 C11 C12 C13 -155.4(4) . .
C29 C11 C12 C2 137.9(4) . .
C10 C11 C12 C2 -5.7(5) . .
C1 C2 C12 C11 0.6(5) . .
C3 C2 C12 C11 -149.4(4) . .
C1 C2 C12 C13 149.4(4) . .
C3 C2 C12 C13 -0.6(5) . .
C11 C12 C13 C14 154.4(4) . .
C2 C12 C13 C14 4.8(6) . .
C11 C12 C13 C31 11.2(5) . .
C2 C12 C13 C31 -138.4(4) . .
C12 C13 C14 C15 -4.0(6) . .
C31 C13 C14 C15 143.2(4) . .
C12 C13 C14 C33 -147.6(4) . .
C31 C13 C14 C33 -0.4(4) . .
C13 C14 C15 C3 -1.2(6) . .
C33 C14 C15 C3 137.9(4) . .
C13 C14 C15 C16 -138.8(4) . .
C33 C14 C15 C16 0.2(6) . .
C4 C3 C15 C14 -141.6(4) . .
C2 C3 C15 C14 5.4(6) . .
C4 C3 C15 C16 0.5(4) . .
C2 C3 C15 C16 147.6(4) . .
C14 C15 C16 C35 -0.8(6) . .
C3 C15 C16 C35 -142.9(4) . .
C14 C15 C16 C17 141.9(4) . .
C3 C15 C16 C17 -0.2(4) . .
C35 C16 C17 C18 -0.8(6) . .
C15 C16 C17 C18 -142.7(4) . .
C35 C16 C17 C4 141.8(4) . .
C15 C16 C17 C4 -0.2(5) . .
C5 C4 C17 C18 -6.1(6) . .
C3 C4 C17 C18 143.1(4) . .
C5 C4 C17 C16 -148.7(4) . .
C3 C4 C17 C16 0.5(5) . .
C16 C17 C18 C19 138.9(4) . .
C4 C17 C18 C19 0.5(6) . .
C16 C17 C18 C37 1.0(6) . .
C4 C17 C18 C37 -137.4(4) . .
C17 C18 C19 C20 5.0(6) . .
C37 C18 C19 C20 147.1(4) . .
C17 C18 C19 C39 -142.4(4) . .
C37 C18 C19 C39 -0.2(5) . .
C39 C19 C20 C21 -12.8(6) . .
C18 C19 C20 C21 -155.4(4) . .
C39 C19 C20 C5 138.0(4) . .
C18 C19 C20 C5 -4.7(6) . .
C4 C5 C20 C19 -0.8(6) . .
C6 C5 C20 C19 -149.9(4) . .
C4 C5 C20 C21 149.4(4) . .
C6 C5 C20 C21 0.3(5) . .
C19 C20 C21 C22 155.7(4) . .
C5 C20 C21 C22 4.7(6) . .
C19 C20 C21 C41 12.8(6) . .
C5 C20 C21 C41 -138.2(4) . .
C6 C7 C22 C21 -0.3(6) . .
C8 C7 C22 C21 -139.1(4) . .
C6 C7 C22 C23 138.2(4) . .
C8 C7 C22 C23 -0.5(6) . .
C20 C21 C22 C7 -4.8(6) . .
C41 C21 C22 C7 142.7(4) . .
C20 C21 C22 C23 -147.5(4) . .
C41 C21 C22 C23 0.0(5) . .
C7 C22 C23 C24 0.1(6) . .
C21 C22 C23 C24 142.7(4) . .
C7 C22 C23 C42 -142.0(4) . .
C21 C22 C23 C42 0.6(5) . .
C42 C23 C24 C25 136.4(5) . .
C22 C23 C24 C25 -0.6(7) . .
C42 C23 C24 C45 -0.6(6) . .
C22 C23 C24 C45 -137.6(4) . .
C9 C8 C25 C26 1.8(6) . .
C7 C8 C25 C26 137.3(4) . .
C9 C8 C25 C24 -137.5(4) . .
C7 C8 C25 C24 -2.0(6) . .
C23 C24 C25 C8 1.6(7) . .
C45 C24 C25 C8 143.7(4) . .
C23 C24 C25 C26 -141.4(4) . .
C45 C24 C25 C26 0.7(5) . .
C8 C25 C26 C27 -1.9(7) . .
C24 C25 C26 C27 141.0(4) . .
C8 C25 C26 C46 -143.5(4) . .
C24 C25 C26 C46 -0.7(5) . .
C25 C26 C27 C28 -135.4(5) . .
C46 C26 C27 C28 2.0(6) . .
C25 C26 C27 C10 1.0(7) . .
C46 C26 C27 C10 138.5(4) . .
C9 C10 C27 C26 -0.2(6) . .
C11 C10 C27 C26 -142.9(4) . .
C9 C10 C27 C28 141.9(4) . .
C11 C10 C27 C28 -0.8(5) . .
C26 C27 C28 C48 -1.8(6) . .
C10 C27 C28 C48 -142.6(4) . .
C26 C27 C28 C29 141.8(4) . .
C10 C27 C28 C29 1.0(5) . .
C12 C11 C29 C30 0.2(6) . .
C10 C11 C29 C30 147.9(4) . .
C12 C11 C29 C28 -147.5(4) . .
C10 C11 C29 C28 0.2(4) . .
C48 C28 C29 C30 -4.0(6) . .
C27 C28 C29 C30 -148.0(4) . .
C48 C28 C29 C11 143.1(4) . .
C27 C28 C29 C11 -0.8(5) . .
C11 C29 C30 C31 12.1(6) . .
C28 C29 C30 C31 155.0(4) . .
C11 C29 C30 C50 -138.4(4) . .
C28 C29 C30 C50 4.5(6) . .
C29 C30 C31 C32 -154.1(4) . .
C50 C30 C31 C32 -3.4(6) . .
C29 C30 C31 C13 -12.5(6) . .
C50 C30 C31 C13 138.1(4) . .
C12 C13 C31 C30 0.8(6) . .
C14 C13 C31 C30 -146.9(4) . .
C12 C13 C31 C32 147.5(4) . .
C14 C13 C31 C32 -0.2(4) . .
C30 C31 C32 C52 3.2(6) . .
C13 C31 C32 C52 -142.8(4) . .
C30 C31 C32 C33 146.7(4) . .
C13 C31 C32 C33 0.6(4) . .
C52 C32 C33 C34 0.3(6) . .
C31 C32 C33 C34 -142.8(4) . .
C52 C32 C33 C14 142.3(4) . .
C31 C32 C33 C14 -0.8(4) . .
C15 C14 C33 C34 0.4(6) . .
C13 C14 C33 C34 143.8(4) . .
C15 C14 C33 C32 -142.6(4) . .
C13 C14 C33 C32 0.7(4) . .
C32 C33 C34 C35 137.1(5) . .
C14 C33 C34 C35 -0.5(6) . .
C32 C33 C34 C54 0.0(6) . .
C14 C33 C34 C54 -137.6(4) . .
C17 C16 C35 C36 0.3(6) . .
C15 C16 C35 C36 137.6(4) . .
C17 C16 C35 C34 -136.5(4) . .
C15 C16 C35 C34 0.7(6) . .
C33 C34 C35 C16 -0.1(6) . .
C54 C34 C35 C16 141.5(4) . .
C33 C34 C35 C36 -141.5(4) . .
C54 C34 C35 C36 0.1(5) . .
C16 C35 C36 C37 -0.2(6) . .
C34 C35 C36 C37 141.6(4) . .
C16 C35 C36 C55 -141.8(4) . .
C34 C35 C36 C55 0.0(5) . .
C35 C36 C37 C38 -137.2(4) . .
C55 C36 C37 C38 0.5(6) . .
C35 C36 C37 C18 0.4(6) . .
C55 C36 C37 C18 138.1(4) . .
C17 C18 C37 C36 -0.8(6) . .
C19 C18 C37 C36 -142.9(4) . .
C17 C18 C37 C38 142.3(4) . .
C19 C18 C37 C38 0.2(5) . .
C36 C37 C38 C57 -0.4(6) . .
C18 C37 C38 C57 -142.6(4) . .
C36 C37 C38 C39 142.2(4) . .
C18 C37 C38 C39 -0.1(5) . .
C57 C38 C39 C40 -4.9(6) . .
C37 C38 C39 C40 -146.9(4) . .
C57 C38 C39 C19 142.0(4) . .
C37 C38 C39 C19 0.0(5) . .
C20 C19 C39 C40 0.6(6) . .
C18 C19 C39 C40 147.9(4) . .
C20 C19 C39 C38 -147.1(4) . .
C18 C19 C39 C38 0.2(4) . .
C38 C39 C40 C41 154.9(4) . .
C19 C39 C40 C41 11.8(5) . .
C38 C39 C40 C59 4.1(6) . .
C19 C39 C40 C59 -139.0(4) . .
C39 C40 C41 C21 -11.8(6) . .
C59 C40 C41 C21 139.2(4) . .
C39 C40 C41 C42 -155.0(4) . .
C59 C40 C41 C42 -4.0(6) . .
C20 C21 C41 C40 -0.6(6) . .
C22 C21 C41 C40 -148.2(4) . .
C20 C21 C41 C42 147.0(4) . .
C22 C21 C41 C42 -0.7(4) . .
C24 C23 C42 C43 1.2(6) . .
C22 C23 C42 C43 143.0(4) . .
C24 C23 C42 C41 -142.9(4) . .
C22 C23 C42 C41 -1.0(5) . .
C40 C41 C42 C43 4.1(6) . .
C21 C41 C42 C43 -142.9(4) . .
C40 C41 C42 C23 148.0(4) . .
C21 C41 C42 C23 1.0(5) . .
C23 C42 C43 C44 -0.5(6) . .
C41 C42 C43 C44 139.3(4) . .
C23 C42 C43 C60 -139.6(4) . .
C41 C42 C43 C60 0.1(6) . .
C42 C43 C44 C45 -0.8(6) . .
C60 C43 C44 C45 142.1(4) . .
C42 C43 C44 C62 -141.6(4) . .
C60 C43 C44 C62 1.2(5) . .
C43 C44 C45 C46 -136.9(5) . .
C62 C44 C45 C46 -1.3(6) . .
C43 C44 C45 C24 1.4(6) . .
C62 C44 C45 C24 136.9(5) . .
C23 C24 C45 C44 -0.7(6) . .
C25 C24 C45 C44 -143.1(4) . .
C23 C24 C45 C46 141.9(4) . .
C25 C24 C45 C46 -0.5(5) . .
C44 C45 C46 C47 0.1(6) . .
C24 C45 C46 C47 -141.7(4) . .
C44 C45 C46 C26 142.0(4) . .
C24 C45 C46 C26 0.1(5) . .
C27 C26 C46 C47 -0.5(6) . .
C25 C26 C46 C47 142.3(4) . .
C27 C26 C46 C45 -142.5(4) . .
C25 C26 C46 C45 0.3(5) . .
C45 C46 C47 C48 136.4(5) . .
C26 C46 C47 C48 -1.1(7) . .
C45 C46 C47 C63 1.3(6) . .
C26 C46 C47 C63 -136.1(5) . .
C27 C28 C48 C47 0.1(6) . .
C29 C28 C48 C47 -139.9(4) . .
C27 C28 C48 C49 139.4(4) . .
C29 C28 C48 C49 -0.7(6) . .
C46 C47 C48 C28 1.3(6) . .
C63 C47 C48 C28 141.5(4) . .
C46 C47 C48 C49 -141.8(4) . .
C63 C47 C48 C49 -1.5(5) . .
C28 C48 C49 C50 4.8(6) . .
C47 C48 C49 C50 148.1(4) . .
C28 C48 C49 C64 -142.6(4) . .
C47 C48 C49 C64 0.8(5) . .
C48 C49 C50 C51 -155.3(4) . .
C64 C49 C50 C51 -12.0(6) . .
C48 C49 C50 C30 -4.2(6) . .
C64 C49 C50 C30 139.0(4) . .
C29 C30 C50 C51 149.8(4) . .
C31 C30 C50 C51 -0.5(6) . .
C29 C30 C50 C49 -0.5(6) . .
C31 C30 C50 C49 -150.7(4) . .
C49 C50 C51 C66 12.1(6) . .
C30 C50 C51 C66 -138.7(4) . .
C49 C50 C51 C52 155.4(4) . .
C30 C50 C51 C52 4.6(6) . .
C33 C32 C52 C53 -0.3(6) . .
C31 C32 C52 C53 139.4(4) . .
C33 C32 C52 C51 -138.8(4) . .
C31 C32 C52 C51 0.9(6) . .
C50 C51 C52 C32 -4.9(6) . .
C66 C51 C52 C32 142.7(4) . .
C50 C51 C52 C53 -147.4(4) . .
C66 C51 C52 C53 0.2(5) . .
C32 C52 C53 C54 0.0(6) . .
C51 C52 C53 C54 142.5(4) . .
C32 C52 C53 C67 -142.5(4) . .
C51 C52 C53 C67 0.0(5) . .
C67 C53 C54 C55 0.4(6) . .
C52 C53 C54 C55 -137.0(4) . .
C67 C53 C54 C34 137.6(4) . .
C52 C53 C54 C34 0.3(6) . .
C33 C34 C54 C53 -0.3(6) . .
C35 C34 C54 C53 -142.3(4) . .
C33 C34 C54 C55 141.8(4) . .
C35 C34 C54 C55 -0.1(5) . .
C53 C54 C55 C56 -1.2(6) . .
C34 C54 C55 C56 -142.3(4) . .
C53 C54 C55 C36 141.3(4) . .
C34 C54 C55 C36 0.1(5) . .
C37 C36 C55 C56 -0.1(6) . .
C35 C36 C55 C56 141.9(4) . .
C37 C36 C55 C54 -142.2(4) . .
C35 C36 C55 C54 -0.1(5) . .
C54 C55 C56 C68 1.4(6) . .
C36 C55 C56 C68 -136.7(5) . .
C54 C55 C56 C57 137.8(4) . .
C36 C55 C56 C57 -0.3(6) . .
C39 C38 C57 C56 -138.6(4) . .
C37 C38 C57 C56 -0.1(6) . .
C39 C38 C57 C58 0.7(6) . .
C37 C38 C57 C58 139.2(4) . .
C55 C56 C57 C38 0.4(6) . .
C68 C56 C57 C38 142.2(4) . .
C55 C56 C57 C58 -142.1(4) . .
C68 C56 C57 C58 -0.3(4) . .
C38 C57 C58 C59 4.2(6) . .
C56 C57 C58 C59 147.8(4) . .
C38 C57 C58 C69 -143.4(4) . .
C56 C57 C58 C69 0.2(4) . .
C69 C58 C59 C60 -12.1(5) . .
C57 C58 C59 C60 -155.5(4) . .
C69 C58 C59 C40 138.5(4) . .
C57 C58 C59 C40 -4.9(5) . .
C41 C40 C59 C58 -149.9(4) . .
C39 C40 C59 C58 0.7(5) . .
C41 C40 C59 C60 0.0(5) . .
C39 C40 C59 C60 150.6(4) . .
C58 C59 C60 C61 12.4(5) . .
C40 C59 C60 C61 -137.7(4) . .
C58 C59 C60 C43 154.1(4) . .
C40 C59 C60 C43 4.1(6) . .
C42 C43 C60 C59 -4.2(6) . .
C44 C43 C60 C59 -147.4(4) . .
C42 C43 C60 C61 142.0(4) . .
C44 C43 C60 C61 -1.2(5) . .
C59 C60 C61 C70 -1.3(6) . .
C43 C60 C61 C70 -147.6(4) . .
C59 C60 C61 C62 146.9(4) . .
C43 C60 C61 C62 0.6(4) . .
C70 C61 C62 C63 5.0(6) . .
C60 C61 C62 C63 -142.4(4) . .
C70 C61 C62 C44 147.5(4) . .
C60 C61 C62 C44 0.1(5) . .
C45 C44 C62 C63 0.9(6) . .
C43 C44 C62 C63 141.9(4) . .
C45 C44 C62 C61 -141.8(4) . .
C43 C44 C62 C61 -0.8(5) . .
C61 C62 C63 C64 -0.8(6) . .
C44 C62 C63 C64 -139.4(4) . .
C61 C62 C63 C47 139.1(4) . .
C44 C62 C63 C47 0.5(6) . .
C46 C47 C63 C62 -1.7(6) . .
C48 C47 C63 C62 -141.9(4) . .
C46 C47 C63 C64 142.0(4) . .
C48 C47 C63 C64 1.7(5) . .
C62 C63 C64 C65 -4.0(6) . .
C47 C63 C64 C65 -148.1(4) . .
C62 C63 C64 C49 142.8(4) . .
C47 C63 C64 C49 -1.3(5) . .
C50 C49 C64 C65 -0.3(6) . .
C48 C49 C64 C65 147.5(4) . .
C50 C49 C64 C63 -147.4(4) . .
C48 C49 C64 C63 0.3(5) . .
C63 C64 C65 C66 154.8(4) . .
C49 C64 C65 C66 12.5(6) . .
C63 C64 C65 C70 4.7(6) . .
C49 C64 C65 C70 -137.6(4) . .
C64 C65 C66 C51 -12.6(6) . .
C70 C65 C66 C51 137.3(4) . .
C64 C65 C66 C67 -155.0(4) . .
C70 C65 C66 C67 -5.1(6) . .
C50 C51 C66 C65 0.3(6) . .
C52 C51 C66 C65 -147.4(4) . .
C50 C51 C66 C67 147.3(4) . .
C52 C51 C66 C67 -0.4(4) . .
C54 C53 C67 C68 0.1(6) . .
C52 C53 C67 C68 142.8(4) . .
C54 C53 C67 C66 -143.0(4) . .
C52 C53 C67 C66 -0.3(5) . .
C65 C66 C67 C68 4.8(6) . .
C51 C66 C67 C68 -142.5(4) . .
C65 C66 C67 C53 147.8(4) . .
C51 C66 C67 C53 0.4(4) . .
C53 C67 C68 C69 -138.7(4) . .
C66 C67 C68 C69 0.8(6) . .
C53 C67 C68 C56 0.1(6) . .
C66 C67 C68 C56 139.7(4) . .
C55 C56 C68 C67 -0.9(6) . .
C57 C56 C68 C67 -142.3(4) . .
C55 C56 C68 C69 141.8(4) . .
C57 C56 C68 C69 0.4(4) . .
C59 C58 C69 C70 0.7(6) . .
C57 C58 C69 C70 149.3(4) . .
C59 C58 C69 C68 -148.5(4) . .
C57 C58 C69 C68 0.1(4) . .
C67 C68 C69 C70 -6.3(6) . .
C56 C68 C69 C70 -149.2(4) . .
C67 C68 C69 C58 142.6(4) . .
C56 C68 C69 C58 -0.3(4) . .
C58 C69 C70 C61 10.6(5) . .
C68 C69 C70 C61 155.5(4) . .
C58 C69 C70 C65 -139.0(4) . .
C68 C69 C70 C65 5.9(6) . .
C62 C61 C70 C69 -153.8(4) . .
C60 C61 C70 C69 -10.3(6) . .
C62 C61 C70 C65 -4.1(6) . .
C60 C61 C70 C65 139.5(4) . .
C66 C65 C70 C69 -0.2(6) . .
C64 C65 C70 C69 148.9(4) . .
C66 C65 C70 C61 -149.8(4) . .
C64 C65 C70 C61 -0.7(6) . .
C76 C71 C72 C73 12.9(5) . .
C79 C71 C72 C73 155.2(4) . .
C76 C71 C72 C82 -138.0(4) . .
C79 C71 C72 C82 4.3(5) . .
C71 C72 C73 C74 -13.4(5) . .
C82 C72 C73 C74 137.7(4) . .
C71 C72 C73 C85 -155.5(4) . .
C82 C72 C73 C85 -4.4(6) . .
C72 C73 C74 C75 1.7(6) . .
C85 C73 C74 C75 148.7(3) . .
C72 C73 C74 C87 -147.2(4) . .
C85 C73 C74 C87 -0.2(4) . .
C73 C74 C75 C76 10.7(5) . .
C87 C74 C75 C76 155.4(3) . .
C73 C74 C75 C90 -139.4(4) . .
C87 C74 C75 C90 5.3(5) . .
C74 C75 C76 C71 -11.4(5) . .
C90 C75 C76 C71 138.6(4) . .
C74 C75 C76 C77 -154.6(3) . .
C90 C75 C76 C77 -4.7(5) . .
C72 C71 C76 C75 -0.5(6) . .
C79 C71 C76 C75 -147.2(4) . .
C72 C71 C76 C77 146.7(4) . .
C79 C71 C76 C77 0.0(4) . .
C75 C76 C77 C92 5.0(5) . .
C71 C76 C77 C92 -142.6(4) . .
C75 C76 C77 C78 148.4(3) . .
C71 C76 C77 C78 0.9(4) . .
C92 C77 C78 C95 0.4(5) . .
C76 C77 C78 C95 -143.3(3) . .
C92 C77 C78 C79 142.3(4) . .
C76 C77 C78 C79 -1.4(4) . .
C95 C78 C79 C80 -0.5(6) . .
C77 C78 C79 C80 -142.1(4) . .
C95 C78 C79 C71 143.0(4) . .
C77 C78 C79 C71 1.4(4) . .
C72 C71 C79 C80 -3.8(6) . .
C76 C71 C79 C80 142.8(4) . .
C72 C71 C79 C78 -147.6(4) . .
C76 C71 C79 C78 -0.9(4) . .
C78 C79 C80 C81 139.0(4) . .
C71 C79 C80 C81 -0.5(5) . .
C78 C79 C80 C97 0.4(5) . .
C71 C79 C80 C97 -139.2(4) . .
C79 C80 C81 C82 4.3(5) . .
C97 C80 C81 C82 147.1(3) . .
C79 C80 C81 C99 -142.2(4) . .
C97 C80 C81 C99 0.5(4) . .
C99 C81 C82 C83 -12.8(5) . .
C80 C81 C82 C83 -155.2(3) . .
C99 C81 C82 C72 138.7(4) . .
C80 C81 C82 C72 -3.8(5) . .
C73 C72 C82 C83 -0.1(5) . .
C71 C72 C82 C83 150.2(3) . .
C73 C72 C82 C81 -150.9(4) . .
C71 C72 C82 C81 -0.5(5) . .
C81 C82 C83 C84 155.6(3) . .
C72 C82 C83 C84 4.3(5) . .
C81 C82 C83 C101 13.0(5) . .
C72 C82 C83 C101 -138.4(4) . .
C82 C83 C84 C85 -3.9(5) . .
C101 C83 C84 C85 142.9(4) . .
C82 C83 C84 C103 -147.8(3) . .
C101 C83 C84 C103 -1.0(4) . .
C83 C84 C85 C86 -138.4(4) . .
C103 C84 C85 C86 1.4(5) . .
C83 C84 C85 C73 -0.5(5) . .
C103 C84 C85 C73 139.3(4) . .
C72 C73 C85 C84 4.8(6) . .
C74 C73 C85 C84 -141.8(4) . .
C72 C73 C85 C86 146.9(4) . .
C74 C73 C85 C86 0.3(4) . .
C84 C85 C86 C105 -0.9(6) . .
C73 C85 C86 C105 -142.5(4) . .
C84 C85 C86 C87 141.3(4) . .
C73 C85 C86 C87 -0.3(4) . .
C105 C86 C87 C88 -0.5(6) . .
C85 C86 C87 C88 -142.7(4) . .
C105 C86 C87 C74 142.3(4) . .
C85 C86 C87 C74 0.1(4) . .
C75 C74 C87 C88 -5.0(5) . .
C73 C74 C87 C88 143.6(4) . .
C75 C74 C87 C86 -148.5(4) . .
C73 C74 C87 C86 0.1(4) . .
C86 C87 C88 C107 0.3(6) . .
C74 C87 C88 C107 -138.7(4) . .
C86 C87 C88 C89 138.7(4) . .
C74 C87 C88 C89 -0.3(5) . .
C87 C88 C89 C90 5.2(6) . .
C107 C88 C89 C90 147.8(3) . .
C87 C88 C89 C109 -142.2(4) . .
C107 C88 C89 C109 0.4(4) . .
C109 C89 C90 C91 -12.6(5) . .
C88 C89 C90 C91 -155.9(3) . .
C109 C89 C90 C75 138.5(4) . .
C88 C89 C90 C75 -4.8(5) . .
C76 C75 C90 C91 0.5(5) . .
C74 C75 C90 C91 149.8(3) . .
C76 C75 C90 C89 -149.7(3) . .
C74 C75 C90 C89 -0.4(5) . .
C89 C90 C91 C111 13.1(5) . .
C75 C90 C91 C111 -137.9(4) . .
C89 C90 C91 C92 154.7(3) . .
C75 C90 C91 C92 3.7(5) . .
C76 C77 C92 C93 138.8(4) . .
C78 C77 C92 C93 -0.2(5) . .
C76 C77 C92 C91 -0.8(5) . .
C78 C77 C92 C91 -139.7(4) . .
C90 C91 C92 C77 -3.5(5) . .
C111 C91 C92 C77 142.9(4) . .
C90 C91 C92 C93 -147.0(3) . .
C111 C91 C92 C93 -0.5(4) . .
C77 C92 C93 C94 -0.1(5) . .
C91 C92 C93 C94 143.0(4) . .
C77 C92 C93 C112 -141.8(4) . .
C91 C92 C93 C112 1.3(4) . .
C92 C93 C94 C95 0.3(6) . .
C112 C93 C94 C95 136.8(4) . .
C92 C93 C94 C115 -137.7(4) . .
C112 C93 C94 C115 -1.2(6) . .
C79 C78 C95 C94 -137.1(4) . .
C77 C78 C95 C94 -0.2(5) . .
C79 C78 C95 C96 0.3(5) . .
C77 C78 C95 C96 137.2(4) . .
C93 C94 C95 C78 -0.2(5) . .
C115 C94 C95 C78 142.1(4) . .
C93 C94 C95 C96 -141.7(4) . .
C115 C94 C95 C96 0.5(4) . .
C78 C95 C96 C97 -0.1(5) . .
C94 C95 C96 C97 141.4(4) . .
C78 C95 C96 C116 -141.9(4) . .
C94 C95 C96 C116 -0.4(4) . .
C116 C96 C97 C98 0.3(6) . .
C95 C96 C97 C98 -137.0(4) . .
C116 C96 C97 C80 137.2(4) . .
C95 C96 C97 C80 0.0(5) . .
C79 C80 C97 C96 -0.1(5) . .
C81 C80 C97 C96 -143.0(4) . .
C79 C80 C97 C98 142.0(3) . .
C81 C80 C97 C98 -0.9(4) . .
C96 C97 C98 C118 -0.6(5) . .
C80 C97 C98 C118 -142.6(3) . .
C96 C97 C98 C99 143.0(4) . .
C80 C97 C98 C99 0.9(4) . .
C82 C81 C99 C100 0.2(5) . .
C80 C81 C99 C100 146.9(3) . .
C82 C81 C99 C98 -146.7(3) . .
C80 C81 C99 C98 0.1(4) . .
C118 C98 C99 C100 -3.8(5) . .
C97 C98 C99 C100 -147.3(3) . .
C118 C98 C99 C81 142.8(3) . .
C97 C98 C99 C81 -0.6(4) . .
C81 C99 C100 C101 12.6(5) . .
C98 C99 C100 C101 154.8(3) . .
C81 C99 C100 C120 -138.5(4) . .
C98 C99 C100 C120 3.8(5) . .
C99 C100 C101 C83 -12.4(5) . .
C120 C100 C101 C83 138.7(4) . .
C99 C100 C101 C102 -155.1(3) . .
C120 C100 C101 C102 -4.0(5) . .
C82 C83 C101 C100 -0.5(5) . .
C84 C83 C101 C100 -147.4(3) . .
C82 C83 C101 C102 147.3(3) . .
C84 C83 C101 C102 0.4(4) . .
C100 C101 C102 C122 4.1(5) . .
C83 C101 C102 C122 -142.8(4) . .
C100 C101 C102 C103 147.3(4) . .
C83 C101 C102 C103 0.4(4) . .
C122 C102 C103 C104 0.6(6) . .
C101 C102 C103 C104 -142.1(4) . .
C122 C102 C103 C84 141.7(4) . .
C101 C102 C103 C84 -1.0(4) . .
C85 C84 C103 C104 -1.2(6) . .
C83 C84 C103 C104 142.9(4) . .
C85 C84 C103 C102 -142.9(4) . .
C83 C84 C103 C102 1.2(4) . .
C102 C103 C104 C105 136.7(4) . .
C84 C103 C104 C105 0.5(6) . .
C102 C103 C104 C124 -0.7(6) . .
C84 C103 C104 C124 -136.9(4) . .
C87 C86 C105 C106 0.4(5) . .
C85 C86 C105 C106 137.8(4) . .
C87 C86 C105 C104 -137.1(4) . .
C85 C86 C105 C104 0.2(5) . .
C103 C104 C105 C86 -0.1(6) . .
C124 C104 C105 C86 141.9(4) . .
C103 C104 C105 C106 -141.5(4) . .
C124 C104 C105 C106 0.4(4) . .
C86 C105 C106 C107 -0.1(5) . .
C104 C105 C106 C107 141.6(4) . .
C86 C105 C106 C125 -142.0(3) . .
C104 C105 C106 C125 -0.3(4) . .
C105 C106 C107 C108 -136.8(4) . .
C125 C106 C107 C108 0.8(5) . .
C105 C106 C107 C88 -0.1(5) . .
C125 C106 C107 C88 137.4(4) . .
C87 C88 C107 C106 0.0(5) . .
C89 C88 C107 C106 -142.9(4) . .
C87 C88 C107 C108 141.9(4) . .
C89 C88 C107 C108 -1.1(4) . .
C106 C107 C108 C127 -0.9(5) . .
C88 C107 C108 C127 -142.4(3) . .
C106 C107 C108 C109 142.9(3) . .
C88 C107 C108 C109 1.4(4) . .
C90 C89 C109 C110 -0.8(5) . .
C88 C89 C109 C110 146.6(3) . .
C90 C89 C109 C108 -146.9(3) . .
C88 C89 C109 C108 0.5(4) . .
C127 C108 C109 C110 -2.7(5) . .
C107 C108 C109 C110 -146.5(3) . .
C127 C108 C109 C89 142.7(3) . .
C107 C108 C109 C89 -1.2(4) . .
C89 C109 C110 C111 14.0(5) . .
C108 C109 C110 C111 154.9(3) . .
C89 C109 C110 C129 -138.7(4) . .
C108 C109 C110 C129 2.2(5) . .
C109 C110 C111 C91 -13.5(5) . .
C129 C110 C111 C91 139.1(4) . .
C109 C110 C111 C112 -154.9(3) . .
C129 C110 C111 C112 -2.3(5) . .
C90 C91 C111 C110 -0.2(5) . .
C92 C91 C111 C110 -146.4(3) . .
C90 C91 C111 C112 145.7(3) . .
C92 C91 C111 C112 -0.6(4) . .
C110 C111 C112 C113 2.9(6) . .
C91 C111 C112 C113 -142.6(4) . .
C110 C111 C112 C93 146.9(4) . .
C91 C111 C112 C93 1.4(4) . .
C94 C93 C112 C113 0.8(6) . .
C92 C93 C112 C113 142.5(4) . .
C94 C93 C112 C111 -143.3(4) . .
C92 C93 C112 C111 -1.7(4) . .
C111 C112 C113 C114 140.1(4) . .
C93 C112 C113 C114 0.1(5) . .
C111 C112 C113 C130 0.7(6) . .
C93 C112 C113 C130 -139.4(4) . .
C112 C113 C114 C115 -0.6(6) . .
C130 C113 C114 C115 142.6(4) . .
C112 C113 C114 C132 -142.0(4) . .
C130 C113 C114 C132 1.2(4) . .
C113 C114 C115 C116 -136.4(4) . .
C132 C114 C115 C116 -0.1(6) . .
C113 C114 C115 C94 0.2(6) . .
C132 C114 C115 C94 136.5(4) . .
C93 C94 C115 C114 0.7(6) . .
C95 C94 C115 C114 -142.0(4) . .
C93 C94 C115 C116 142.4(4) . .
C95 C94 C115 C116 -0.4(4) . .
C97 C96 C116 C117 -0.2(6) . .
C95 C96 C116 C117 141.6(4) . .
C97 C96 C116 C115 -141.6(4) . .
C95 C96 C116 C115 0.2(4) . .
C114 C115 C116 C117 -0.1(6) . .
C94 C115 C116 C117 -141.4(4) . .
C114 C115 C116 C96 141.3(4) . .
C94 C115 C116 C96 0.1(4) . .
C96 C116 C117 C133 -137.2(4) . .
C115 C116 C117 C133 0.2(6) . .
C96 C116 C117 C118 0.3(5) . .
C115 C116 C117 C118 137.7(4) . .
C99 C98 C118 C117 -138.8(4) . .
C97 C98 C118 C117 0.7(5) . .
C99 C98 C118 C119 -0.6(5) . .
C97 C98 C118 C119 138.9(4) . .
C116 C117 C118 C98 -0.6(5) . .
C133 C117 C118 C98 141.3(4) . .
C116 C117 C118 C119 -143.5(4) . .
C133 C117 C118 C119 -1.7(4) . .
C98 C118 C119 C134 -141.9(4) . .
C117 C118 C119 C134 1.1(4) . .
C98 C118 C119 C120 4.8(5) . .
C117 C118 C119 C120 147.9(3) . .
C134 C119 C120 C121 -13.2(5) . .
C118 C119 C120 C121 -155.6(3) . .
C134 C119 C120 C100 137.6(4) . .
C118 C119 C120 C100 -4.7(5) . .
C99 C100 C120 C121 150.6(3) . .
C101 C100 C120 C121 -0.3(5) . .
C99 C100 C120 C119 0.5(5) . .
C101 C100 C120 C119 -150.4(3) . .
C119 C120 C121 C136 12.9(5) . .
C100 C120 C121 C136 -138.2(4) . .
C119 C120 C121 C122 155.6(3) . .
C100 C120 C121 C122 4.5(5) . .
C103 C102 C122 C121 -139.0(4) . .
C101 C102 C122 C121 0.3(5) . .
C103 C102 C122 C123 -0.3(5) . .
C101 C102 C122 C123 139.0(4) . .
C120 C121 C122 C102 -4.5(5) . .
C136 C121 C122 C102 142.4(3) . .
C120 C121 C122 C123 -147.1(3) . .
C136 C121 C122 C123 -0.2(4) . .
C102 C122 C123 C124 0.2(5) . .
C121 C122 C123 C124 143.1(4) . .
C102 C122 C123 C137 -142.5(4) . .
C121 C122 C123 C137 0.4(4) . .
C137 C123 C124 C125 0.1(5) . .
C122 C123 C124 C125 -137.5(4) . .
C137 C123 C124 C104 137.2(4) . .
C122 C123 C124 C104 -0.3(5) . .
C103 C104 C124 C123 0.6(5) . .
C105 C104 C124 C123 -141.7(4) . .
C103 C104 C124 C125 141.9(4) . .
C105 C104 C124 C125 -0.4(4) . .
C123 C124 C125 C126 -0.3(5) . .
C104 C124 C125 C126 -141.8(3) . .
C123 C124 C125 C106 141.7(4) . .
C104 C124 C125 C106 0.2(4) . .
C107 C106 C125 C126 0.0(5) . .
C105 C106 C125 C126 142.5(3) . .
C107 C106 C125 C124 -142.4(3) . .
C105 C106 C125 C124 0.1(4) . .
C124 C125 C126 C127 136.9(4) . .
C106 C125 C126 C127 -0.7(5) . .
C124 C125 C126 C138 0.3(5) . .
C106 C125 C126 C138 -137.4(4) . .
C107 C108 C127 C126 0.2(5) . .
C109 C108 C127 C126 -139.9(4) . .
C107 C108 C127 C128 139.6(4) . .
C109 C108 C127 C128 -0.4(5) . .
C125 C126 C127 C108 0.6(5) . .
C138 C126 C127 C108 142.0(3) . .
C125 C126 C127 C128 -142.9(3) . .
C138 C126 C127 C128 -1.5(4) . .
C108 C127 C128 C129 4.0(5) . .
C126 C127 C128 C129 147.7(3) . .
C108 C127 C128 C139 -142.5(3) . .
C126 C127 C128 C139 1.1(4) . .
C139 C128 C129 C130 -12.5(5) . .
C127 C128 C129 C130 -154.3(3) . .
C139 C128 C129 C110 137.3(4) . .
C127 C128 C129 C110 -4.5(5) . .
C111 C110 C129 C130 -1.8(5) . .
C109 C110 C129 C130 150.5(3) . .
C111 C110 C129 C128 -151.0(3) . .
C109 C110 C129 C128 1.4(5) . .
C128 C129 C130 C131 12.4(5) . .
C110 C129 C130 C131 -137.6(4) . .
C128 C129 C130 C113 155.4(3) . .
C110 C129 C130 C113 5.4(5) . .
C112 C113 C130 C129 -4.9(6) . .
C114 C113 C130 C129 -148.4(4) . .
C112 C113 C130 C131 142.8(4) . .
C114 C113 C130 C131 -0.7(4) . .
C129 C130 C131 C140 0.1(6) . .
C113 C130 C131 C140 -147.5(3) . .
C129 C130 C131 C132 147.6(4) . .
C113 C130 C131 C132 0.0(4) . .
C140 C131 C132 C133 5.5(6) . .
C130 C131 C132 C133 -142.0(4) . .
C140 C131 C132 C114 148.3(4) . .
C130 C131 C132 C114 0.8(4) . .
C115 C114 C132 C133 0.4(6) . .
C113 C114 C132 C133 142.0(4) . .
C115 C114 C132 C131 -142.9(4) . .
C113 C114 C132 C131 -1.2(4) . .
C131 C132 C133 C117 138.5(4) . .
C114 C132 C133 C117 -0.3(6) . .
C131 C132 C133 C134 -0.8(6) . .
C114 C132 C133 C134 -139.7(4) . .
C116 C117 C133 C132 0.1(6) . .
C118 C117 C133 C132 -141.9(4) . .
C116 C117 C133 C134 143.5(4) . .
C118 C117 C133 C134 1.6(4) . .
C120 C119 C134 C135 0.5(6) . .
C118 C119 C134 C135 146.7(4) . .
C120 C119 C134 C133 -146.4(3) . .
C118 C119 C134 C133 -0.2(4) . .
C132 C133 C134 C119 143.2(4) . .
C117 C133 C134 C119 -0.9(4) . .
C132 C133 C134 C135 -3.9(6) . .
C117 C133 C134 C135 -148.1(4) . .
C119 C134 C135 C136 12.6(5) . .
C133 C134 C135 C136 155.3(3) . .
C119 C134 C135 C140 -138.7(4) . .
C133 C134 C135 C140 4.1(5) . .
C134 C135 C136 C121 -12.7(5) . .
C140 C135 C136 C121 138.9(4) . .
C134 C135 C136 C137 -155.5(3) . .
C140 C135 C136 C137 -3.8(5) . .
C120 C121 C136 C135 0.0(5) . .
C122 C121 C136 C135 -147.3(3) . .
C120 C121 C136 C137 147.2(3) . .
C122 C121 C136 C137 -0.1(4) . .
C124 C123 C137 C138 0.2(5) . .
C122 C123 C137 C138 142.8(3) . .
C124 C123 C137 C136 -143.0(4) . .
C122 C123 C137 C136 -0.4(4) . .
C135 C136 C137 C138 4.0(5) . .
C121 C136 C137 C138 -142.9(4) . .
C135 C136 C137 C123 147.3(3) . .
C121 C136 C137 C123 0.3(4) . .
C123 C137 C138 C139 -139.3(4) . .
C136 C137 C138 C139 -0.1(5) . .
C123 C137 C138 C126 -0.3(5) . .
C136 C137 C138 C126 138.9(4) . .
C125 C126 C138 C137 0.0(5) . .
C127 C126 C138 C137 -141.7(3) . .
C125 C126 C138 C139 143.1(3) . .
C127 C126 C138 C139 1.3(4) . .
C129 C128 C139 C140 0.2(5) . .
C127 C128 C139 C140 146.6(3) . .
C129 C128 C139 C138 -146.7(3) . .
C127 C128 C139 C138 -0.3(4) . .
C137 C138 C139 C140 -4.0(5) . .
C126 C138 C139 C140 -147.3(3) . .
C137 C138 C139 C128 142.6(4) . .
C126 C138 C139 C128 -0.7(4) . .
C128 C139 C140 C131 12.3(5) . .
C138 C139 C140 C131 154.8(3) . .
C128 C139 C140 C135 -138.3(4) . .
C138 C139 C140 C135 4.2(5) . .
C130 C131 C140 C139 -12.5(5) . .
C132 C131 C140 C139 -156.1(3) . .
C130 C131 C140 C135 138.3(4) . .
C132 C131 C140 C135 -5.3(5) . .
C134 C135 C140 C139 150.4(3) . .
C136 C135 C140 C139 -0.3(5) . .
C134 C135 C140 C131 0.5(5) . .
C136 C135 C140 C131 -150.2(3) . .
C146 C141 C142 C143 1.0(5) . .
Br1 C141 C142 C143 -179.4(3) . .
C146 C141 C142 Br2 -178.6(3) . .
Br1 C141 C142 Br2 1.0(4) . .
C141 C142 C143 C144 -0.9(5) . .
Br2 C142 C143 C144 178.7(3) . .
C141 C142 C143 Br3 180.0(3) . .
Br2 C142 C143 Br3 -0.5(4) . .
C142 C143 C144 C145 0.3(5) . .
Br3 C143 C144 C145 179.5(3) . .
C142 C143 C144 Br4 -179.7(3) . .
Br3 C143 C144 Br4 -0.6(4) . .
C143 C144 C145 C146 0.2(5) . .
Br4 C144 C145 C146 -179.8(3) . .
C143 C144 C145 Br5 -179.5(3) . .
Br4 C144 C145 Br5 0.5(4) . .
C142 C141 C146 C145 -0.5(5) . .
Br1 C141 C146 C145 179.9(3) . .
C142 C141 C146 Br6 179.4(3) . .
Br1 C141 C146 Br6 -0.2(4) . .
C144 C145 C146 C141 -0.1(5) . .
Br5 C145 C146 C141 179.6(3) . .
C144 C145 C146 Br6 -180.0(3) . .
Br5 C145 C146 Br6 -0.3(4) . .
C149 C147 C148 C149 -0.4(6) 2_776 .
Br7 C147 C148 C149 -178.4(3) . .
C149 C147 C148 Br8 179.2(3) 2_776 .
Br7 C147 C148 Br8 1.2(4) . .
C147 C148 C149 C147 0.4(6) . 2_776
Br8 C148 C149 C147 -179.2(3) . 2_776
C147 C148 C149 Br9 -179.3(3) . .
Br8 C148 C149 Br9 1.1(4) . .
C152 C150 C151 C152 0.4(6) 2 .
Br10 C150 C151 C152 179.2(3) . .
C152 C150 C151 Br11 -179.8(3) 2 .
Br10 C150 C151 Br11 -1.0(4) . .
C150 C151 C152 C150 -0.4(6) . 2
Br11 C151 C152 C150 179.8(3) . 2
C150 C151 C152 Br12 179.3(3) . .
Br11 C151 C152 Br12 -0.5(4) . .
C158 C153 C154 C155 0.0 . .
C153 C154 C155 C156 0.0 . .
C154 C155 C156 C157 0.0 . .
C155 C156 C157 C158 0.0 . .
C156 C157 C158 C153 0.0 . .
C154 C153 C158 C157 0.0 . .
C164 C159 C160 C161 0.0 . .
C159 C160 C161 C162 0.0 . .
C160 C161 C162 C163 0.0 . .
C161 C162 C163 C164 0.0 . .
C162 C163 C164 C159 0.0 . .
C160 C159 C164 C163 0.0 . .
C170 C165 C166 C167 -1.6(7) . .
C165 C166 C167 C168 1.1(7) . .
C166 C167 C168 C169 0.2(7) . .
C167 C168 C169 C170 -0.9(7) . .
C166 C165 C170 C169 0.9(7) . .
C168 C169 C170 C165 0.3(6) . .
